data_7010913
loop_
_publ_author_name
'Wilton-Ely, James D. E. T.'
'Schier, Annette'
'Schmidbaur, Hubert'

_publ_section_title
;
 Silver(i) coordination by variants of the bis(diphenylphosphino)amine
 chalcogenide ligandElectronic supplementary information (ESI)
 available: tables of crystal data. See
 http://www.rsc.org/suppdata/dt/b1/b105154g/
;
_journal_issue 24
_journal_name_full 'Journal of the Chemical Society, Dalton Transactions'
_journal_page_first 3647
_journal_paper_doi 10.1039/b105154g
_journal_year 2001
_chemical_formula_sum 'C48 H42 Ag Br N2 P4 Se4'
_chemical_formula_weight 1274.34
_chemical_name_systematic
; 
? 
;
_space_group_IT_number 2
_symmetry_cell_setting triclinic
_symmetry_space_group_name_Hall '-P 1'
_symmetry_space_group_name_H-M 'P -1'
_atom_sites_solution_hydrogens 'geom (CH), difmap (NH)'
_atom_sites_solution_primary direct
_atom_sites_solution_secondary difmap
_audit_creation_method SHELXL-97
_cell_angle_alpha 76.036(1)
_cell_angle_beta 72.849(1)
_cell_angle_gamma 72.363(1)
_cell_formula_units_Z 8
_cell_length_a 19.8727(2)
_cell_length_b 19.9494(3)
_cell_length_c 26.8027(3)
_cell_measurement_reflns_used 245595
_cell_measurement_temperature 143(2)
_cell_volume 9540.4(2)
_computing_cell_refinement SCALEPACK
_computing_data_collection XPRESS
_computing_data_reduction DENZO
_computing_molecular_graphics SHELXTL-PLUS
_computing_publication_material 'SHELXL-97 (Sheldrick, 1997)'
_computing_structure_refinement 'SHELXL-97 (Sheldrick, 1997)'
_computing_structure_solution 'SHELXS-97 (Sheldrick, 1990)'
_diffrn_ambient_temperature 143(2)
_diffrn_measured_fraction_theta_full 0.919
_diffrn_measured_fraction_theta_max 0.919
_diffrn_measurement_device_type 'NONIUS DIP 2020'
_diffrn_measurement_method phi-rotation
_diffrn_radiation_monochromator graphite
_diffrn_radiation_source 'fine-focus sealed tube'
_diffrn_radiation_type MoK\a
_diffrn_radiation_wavelength 0.71073
_diffrn_reflns_av_R_equivalents 0.114
_diffrn_reflns_av_sigmaI/netI 0.088
_diffrn_reflns_limit_h_max 25
_diffrn_reflns_limit_h_min 0
_diffrn_reflns_limit_k_max 25
_diffrn_reflns_limit_k_min -24
_diffrn_reflns_limit_l_max 34
_diffrn_reflns_limit_l_min -32
_diffrn_reflns_number 245595
_diffrn_reflns_theta_full 27.18
_diffrn_reflns_theta_max 27.18
_diffrn_reflns_theta_min 3.13
_exptl_absorpt_coefficient_mu 4.483
_exptl_absorpt_correction_type none
_exptl_crystal_colour colorless
_exptl_crystal_density_diffrn 1.774
_exptl_crystal_density_method 'not measured'
_exptl_crystal_description block
_exptl_crystal_F_000 4976
_exptl_crystal_size_max 0.20
_exptl_crystal_size_mid 0.20
_exptl_crystal_size_min 0.10
_refine_diff_density_max 1.385
_refine_diff_density_min -1.048
_refine_diff_density_rms 0.154
_refine_ls_extinction_method none
_refine_ls_goodness_of_fit_ref 1.040
_refine_ls_hydrogen_treatment 'riding (CH), Uiso-fix (NH)'
_refine_ls_matrix_type fullcycle
_refine_ls_number_parameters 2182
_refine_ls_number_reflns 39019
_refine_ls_number_restraints 0
_refine_ls_restrained_S_all 1.040
_refine_ls_R_factor_all 0.0994
_refine_ls_R_factor_gt 0.0618
_refine_ls_shift/su_max 0.001
_refine_ls_shift/su_mean 0.000
_refine_ls_structure_factor_coef Fsqd
_refine_ls_weighting_details 'calc w=1/[\s^2^(Fo^2^)+(0.0000P)^2^+44.9610P] where P=(Fo^2^+2Fc^2^)/3'
_refine_ls_weighting_scheme calc
_refine_ls_wR_factor_gt 0.0991
_refine_ls_wR_factor_ref 0.1107
_reflns_number_gt 27754
_reflns_number_total 39019
_reflns_threshold_expression >2sigma(I)
_cod_data_source_file b105154g.txt
_cod_data_source_block jam22
_cod_original_sg_symbol_H-M p-1
_cod_database_code 7010913

loop_
_symmetry_equiv_pos_as_xyz
'x, y, z'
'-x, -y, -z'

loop_
_atom_site_label
_atom_site_type_symbol
_atom_site_fract_x
_atom_site_fract_y
_atom_site_fract_z
_atom_site_U_iso_or_equiv
_atom_site_adp_type
_atom_site_occupancy
_atom_site_symmetry_multiplicity
_atom_site_calc_flag
_atom_site_refinement_flags
_atom_site_disorder_assembly
_atom_site_disorder_group
Ag1 Ag 0.29402(3) 0.26318(3) 0.689446(19) 0.02062(11) Uani 1 1 d . . .
Se11 Se 0.17043(3) 0.34454(3) 0.73765(2) 0.01549(13) Uani 1 1 d . . .
Se12 Se 0.32726(4) 0.15712(4) 0.76784(3) 0.02061(15) Uani 1 1 d . . .
Se13 Se 0.42576(3) 0.28796(4) 0.67586(2) 0.01867(14) Uani 1 1 d . . .
Se14 Se 0.27870(3) 0.25488(3) 0.59676(2) 0.01707(14) Uani 1 1 d . . .
P11 P 0.17613(8) 0.31659(8) 0.81830(6) 0.0107(3) Uani 1 1 d . . .
P12 P 0.22086(9) 0.15995(8) 0.81558(6) 0.0117(3) Uani 1 1 d . . .
P13 P 0.43848(8) 0.32527(8) 0.59347(6) 0.0104(3) Uani 1 1 d . . .
P14 P 0.39089(8) 0.21207(8) 0.56498(6) 0.0122(3) Uani 1 1 d . . .
N11 N 0.1779(3) 0.2313(3) 0.84612(19) 0.0125(11) Uani 1 1 d . . .
H11 H 0.169(5) 0.225(5) 0.876(3) 0.050 Uiso 1 1 d . . .
N12 N 0.4446(3) 0.2675(3) 0.55506(19) 0.0125(11) Uani 1 1 d . . .
H12 H 0.4971 0.2576 0.5318 0.050 Uiso 1 1 d . . .
C1 C 0.2520(3) 0.3364(3) 0.8307(2) 0.0121(12) Uani 1 1 d . . .
C2 C 0.2980(4) 0.3711(4) 0.7905(3) 0.0224(15) Uani 1 1 d . . .
H2A H 0.2896 0.3859 0.7559 0.027 Uiso 1 1 calc R . .
C3 C 0.3571(4) 0.3842(4) 0.8015(3) 0.0278(17) Uani 1 1 d . . .
H3A H 0.3896 0.4071 0.7741 0.033 Uiso 1 1 calc R . .
C4 C 0.3681(4) 0.3637(4) 0.8521(3) 0.0288(17) Uani 1 1 d . . .
H4A H 0.4081 0.3728 0.8594 0.035 Uiso 1 1 calc R . .
C5 C 0.3217(4) 0.3302(3) 0.8919(3) 0.0236(16) Uani 1 1 d . . .
H5A H 0.3297 0.3167 0.9266 0.028 Uiso 1 1 calc R . .
C6 C 0.2633(4) 0.3157(3) 0.8821(3) 0.0197(14) Uani 1 1 d . . .
H6A H 0.2315 0.2921 0.9096 0.024 Uiso 1 1 calc R . .
C7 C 0.0947(3) 0.3691(3) 0.8559(2) 0.0169(14) Uani 1 1 d . . .
C8 C 0.0916(4) 0.4399(4) 0.8552(3) 0.0221(15) Uani 1 1 d . . .
H8A H 0.1332 0.4579 0.8380 0.027 Uiso 1 1 calc R . .
C9 C 0.0287(4) 0.4839(4) 0.8791(3) 0.036(2) Uani 1 1 d . . .
H9A H 0.0273 0.5320 0.8788 0.043 Uiso 1 1 calc R . .
C10 C -0.0327(4) 0.4588(4) 0.9038(3) 0.036(2) Uani 1 1 d . . .
H10A H -0.0762 0.4896 0.9201 0.043 Uiso 1 1 calc R . .
C11 C -0.0304(4) 0.3894(4) 0.9044(3) 0.0277(17) Uani 1 1 d . . .
H11A H -0.0727 0.3723 0.9212 0.033 Uiso 1 1 calc R . .
C12 C 0.0332(4) 0.3432(4) 0.8809(3) 0.0223(15) Uani 1 1 d . . .
H12A H 0.0346 0.2949 0.8819 0.027 Uiso 1 1 calc R . .
C13 C 0.1579(3) 0.1577(3) 0.7793(2) 0.0144(13) Uani 1 1 d . . .
C14 C 0.0836(4) 0.1843(4) 0.7981(3) 0.0224(15) Uani 1 1 d . . .
H14A H 0.0658 0.2016 0.8309 0.027 Uiso 1 1 calc R . .
C15 C 0.0352(4) 0.1858(4) 0.7693(3) 0.0285(17) Uani 1 1 d . . .
H15A H -0.0156 0.2031 0.7824 0.034 Uiso 1 1 calc R . .
C16 C 0.0619(4) 0.1617(4) 0.7215(3) 0.0287(17) Uani 1 1 d . . .
H16A H 0.0292 0.1644 0.7010 0.034 Uiso 1 1 calc R . .
C17 C 0.1353(4) 0.1338(4) 0.7028(3) 0.0292(18) Uani 1 1 d . . .
H17A H 0.1526 0.1160 0.6703 0.035 Uiso 1 1 calc R . .
C18 C 0.1835(4) 0.1317(4) 0.7314(2) 0.0232(16) Uani 1 1 d . . .
H18A H 0.2342 0.1126 0.7185 0.028 Uiso 1 1 calc R . .
C19 C 0.2241(3) 0.0842(3) 0.8686(2) 0.0120(12) Uani 1 1 d . . .
C20 C 0.1642(4) 0.0565(4) 0.8935(3) 0.0261(16) Uani 1 1 d . . .
H20A H 0.1187 0.0804 0.8852 0.031 Uiso 1 1 calc R . .
C21 C 0.1699(4) -0.0053(4) 0.9301(3) 0.0321(18) Uani 1 1 d . . .
H21A H 0.1287 -0.0242 0.9468 0.038 Uiso 1 1 calc R . .
C22 C 0.2359(4) -0.0397(3) 0.9425(2) 0.0232(16) Uani 1 1 d . . .
H22A H 0.2399 -0.0824 0.9677 0.028 Uiso 1 1 calc R . .
C23 C 0.2954(4) -0.0130(4) 0.9189(3) 0.0276(17) Uani 1 1 d . . .
H23A H 0.3407 -0.0370 0.9276 0.033 Uiso 1 1 calc R . .
C24 C 0.2894(4) 0.0495(4) 0.8821(2) 0.0204(14) Uani 1 1 d . . .
H24A H 0.3306 0.0686 0.8660 0.024 Uiso 1 1 calc R . .
C25 C 0.5243(3) 0.3494(3) 0.5645(2) 0.0124(13) Uani 1 1 d . . .
C26 C 0.5353(3) 0.3978(3) 0.5176(2) 0.0168(14) Uani 1 1 d . . .
H26A H 0.4962 0.4227 0.5014 0.020 Uiso 1 1 calc R . .
C27 C 0.6045(4) 0.4090(4) 0.4948(3) 0.0238(16) Uani 1 1 d . . .
H27A H 0.6125 0.4423 0.4630 0.029 Uiso 1 1 calc R . .
C28 C 0.6614(4) 0.3720(4) 0.5180(3) 0.0252(16) Uani 1 1 d . . .
H28A H 0.7086 0.3792 0.5018 0.030 Uiso 1 1 calc R . .
C29 C 0.6501(4) 0.3242(4) 0.5649(3) 0.0249(16) Uani 1 1 d . . .
H29A H 0.6895 0.2988 0.5808 0.030 Uiso 1 1 calc R . .
C30 C 0.5811(3) 0.3137(4) 0.5886(3) 0.0206(15) Uani 1 1 d . . .
H30A H 0.5728 0.2821 0.6213 0.025 Uiso 1 1 calc R . .
C31 C 0.3638(3) 0.3993(3) 0.5802(2) 0.0120(13) Uani 1 1 d . . .
C32 C 0.3446(4) 0.4147(3) 0.5314(3) 0.0192(14) Uani 1 1 d . . .
H32A H 0.3736 0.3889 0.5037 0.023 Uiso 1 1 calc R . .
C33 C 0.2830(4) 0.4679(4) 0.5242(3) 0.0309(18) Uani 1 1 d . . .
H33A H 0.2702 0.4788 0.4912 0.037 Uiso 1 1 calc R . .
C34 C 0.2399(4) 0.5055(4) 0.5645(3) 0.0308(19) Uani 1 1 d . . .
H34A H 0.1972 0.5413 0.5594 0.037 Uiso 1 1 calc R . .
C35 C 0.2594(4) 0.4905(4) 0.6120(3) 0.0284(17) Uani 1 1 d . . .
H35A H 0.2306 0.5171 0.6393 0.034 Uiso 1 1 calc R . .
C36 C 0.3201(3) 0.4376(3) 0.6204(3) 0.0180(14) Uani 1 1 d . . .
H36A H 0.3322 0.4272 0.6537 0.022 Uiso 1 1 calc R . .
C37 C 0.4277(3) 0.1292(3) 0.6048(2) 0.0144(13) Uani 1 1 d . . .
C38 C 0.3819(4) 0.0864(3) 0.6334(2) 0.0184(14) Uani 1 1 d . . .
H38A H 0.3325 0.1000 0.6314 0.022 Uiso 1 1 calc R . .
C39 C 0.4082(4) 0.0229(4) 0.6652(3) 0.0223(15) Uani 1 1 d . . .
H39A H 0.3767 -0.0066 0.6855 0.027 Uiso 1 1 calc R . .
C40 C 0.4806(4) 0.0034(4) 0.6670(3) 0.0277(17) Uani 1 1 d . . .
H40A H 0.4988 -0.0399 0.6885 0.033 Uiso 1 1 calc R . .
C41 C 0.5267(4) 0.0464(4) 0.6378(3) 0.0277(17) Uani 1 1 d . . .
H41A H 0.5764 0.0324 0.6391 0.033 Uiso 1 1 calc R . .
C42 C 0.5002(4) 0.1101(4) 0.6066(3) 0.0216(15) Uani 1 1 d . . .
H42A H 0.5314 0.1401 0.5867 0.026 Uiso 1 1 calc R . .
C187 C 0.4052(3) 0.1945(3) 0.4989(2) 0.0130(13) Uani 1 1 d . . .
C188 C 0.4492(3) 0.1309(3) 0.4836(2) 0.0167(14) Uani 1 1 d . . .
H18B H 0.4741 0.0958 0.5075 0.020 Uiso 1 1 calc R . .
C189 C 0.4568(4) 0.1184(4) 0.4329(3) 0.0229(15) Uani 1 1 d . . .
H18C H 0.4857 0.0742 0.4226 0.028 Uiso 1 1 calc R . .
C190 C 0.4224(4) 0.1704(4) 0.3978(3) 0.0278(17) Uani 1 1 d . . .
H19A H 0.4288 0.1622 0.3630 0.033 Uiso 1 1 calc R . .
C191 C 0.3788(4) 0.2341(4) 0.4128(3) 0.0324(18) Uani 1 1 d . . .
H19B H 0.3560 0.2699 0.3882 0.039 Uiso 1 1 calc R . .
C192 C 0.3683(4) 0.2458(4) 0.4637(3) 0.0241(16) Uani 1 1 d . . .
H19C H 0.3362 0.2885 0.4748 0.029 Uiso 1 1 calc R . .
Br1 Br 0.11486(3) 0.19974(4) 0.97626(2) 0.01922(14) Uani 1 1 d . . .
Ag2 Ag 0.05558(3) 0.25718(3) 1.431476(18) 0.01949(11) Uani 1 1 d . . .
Se21 Se 0.07905(3) 0.15836(4) 1.51459(2) 0.01959(14) Uani 1 1 d . . .
Se22 Se -0.06525(4) 0.34751(3) 1.47219(2) 0.01714(14) Uani 1 1 d . . .
Se23 Se 0.18101(4) 0.29601(4) 1.40899(2) 0.01893(14) Uani 1 1 d . . .
Se24 Se 0.03901(3) 0.22400(3) 1.34763(2) 0.01684(14) Uani 1 1 d . . .
P21 P -0.06629(8) 0.32226(8) 1.55402(6) 0.0116(3) Uani 1 1 d . . .
P22 P -0.03002(9) 0.16464(8) 1.55770(6) 0.0120(3) Uani 1 1 d . . .
P23 P 0.19507(9) 0.31628(8) 1.32563(6) 0.0119(3) Uani 1 1 d . . .
P24 P 0.15310(8) 0.18499(8) 1.32033(6) 0.0112(3) Uani 1 1 d . . .
N21 N -0.0742(3) 0.2402(3) 1.5840(2) 0.0150(12) Uani 1 1 d . . .
H21 H -0.092(4) 0.234(4) 1.615(3) 0.050 Uiso 1 1 d . . .
N22 N 0.2031(3) 0.2452(3) 1.29947(19) 0.0126(11) Uani 1 1 d . . .
H22 H 0.215(5) 0.254(4) 1.271(3) 0.050 Uiso 1 1 d . . .
C43 C 0.0079(3) 0.3400(3) 1.5703(2) 0.0152(13) Uani 1 1 d . . .
C44 C 0.0153(4) 0.3178(4) 1.6223(3) 0.0203(15) Uani 1 1 d . . .
H44A H -0.0155 0.2908 1.6474 0.024 Uiso 1 1 calc R . .
C45 C 0.0682(4) 0.3355(4) 1.6370(3) 0.0243(15) Uani 1 1 d . . .
H45A H 0.0737 0.3204 1.6723 0.029 Uiso 1 1 calc R . .
C46 C 0.1131(4) 0.3753(4) 1.6003(3) 0.0240(16) Uani 1 1 d . . .
H46A H 0.1486 0.3881 1.6108 0.029 Uiso 1 1 calc R . .
C47 C 0.1062(4) 0.3964(4) 1.5486(3) 0.0282(17) Uani 1 1 d . . .
H47A H 0.1374 0.4229 1.5233 0.034 Uiso 1 1 calc R . .
C48 C 0.0537(4) 0.3786(4) 1.5338(3) 0.0249(16) Uani 1 1 d . . .
H48A H 0.0490 0.3929 1.4983 0.030 Uiso 1 1 calc R . .
C49 C -0.1468(3) 0.3824(3) 1.5860(2) 0.0140(13) Uani 1 1 d . . .
C50 C -0.1460(4) 0.4533(4) 1.5796(3) 0.0234(15) Uani 1 1 d . . .
H50A H -0.1016 0.4671 1.5638 0.028 Uiso 1 1 calc R . .
C51 C -0.2090(4) 0.5040(4) 1.5961(3) 0.0291(17) Uani 1 1 d . . .
H51A H -0.2078 0.5524 1.5918 0.035 Uiso 1 1 calc R . .
C52 C -0.2731(4) 0.4844(4) 1.6186(3) 0.0301(18) Uani 1 1 d . . .
H52A H -0.3165 0.5196 1.6291 0.036 Uiso 1 1 calc R . .
C53 C -0.2755(4) 0.4140(4) 1.6262(3) 0.0306(18) Uani 1 1 d . . .
H53A H -0.3201 0.4009 1.6423 0.037 Uiso 1 1 calc R . .
C54 C -0.2118(4) 0.3621(4) 1.6099(2) 0.0227(15) Uani 1 1 d . . .
H54A H -0.2128 0.3136 1.6152 0.027 Uiso 1 1 calc R . .
C55 C -0.0305(3) 0.0942(3) 1.6144(2) 0.0142(13) Uani 1 1 d . . .
C56 C 0.0259(4) 0.0747(4) 1.6391(2) 0.0195(14) Uani 1 1 d . . .
H56A H 0.0634 0.0993 1.6265 0.023 Uiso 1 1 calc R . .
C57 C 0.0290(4) 0.0197(4) 1.6823(2) 0.0226(15) Uani 1 1 d . . .
H57A H 0.0677 0.0077 1.6994 0.027 Uiso 1 1 calc R . .
C58 C -0.0243(4) -0.0174(3) 1.7003(2) 0.0199(15) Uani 1 1 d . . .
H58A H -0.0224 -0.0553 1.7295 0.024 Uiso 1 1 calc R . .
C59 C -0.0799(5) 0.0012(4) 1.6755(3) 0.038(2) Uani 1 1 d . . .
H59A H -0.1166 -0.0243 1.6878 0.045 Uiso 1 1 calc R . .
C60 C -0.0840(4) 0.0565(4) 1.6327(3) 0.0282(17) Uani 1 1 d . . .
H60A H -0.1231 0.0685 1.6160 0.034 Uiso 1 1 calc R . .
C61 C -0.0878(4) 0.1559(3) 1.5201(2) 0.0161(13) Uani 1 1 d . . .
C62 C -0.0575(4) 0.1213(4) 1.4764(3) 0.0269(17) Uani 1 1 d . . .
H62A H -0.0064 0.1027 1.4658 0.032 Uiso 1 1 calc R . .
C63 C -0.1037(5) 0.1143(4) 1.4484(3) 0.039(2) Uani 1 1 d . . .
H63A H -0.0831 0.0909 1.4184 0.047 Uiso 1 1 calc R . .
C64 C -0.1775(5) 0.1401(4) 1.4629(3) 0.036(2) Uani 1 1 d . . .
H64A H -0.2077 0.1348 1.4432 0.043 Uiso 1 1 calc R . .
C65 C -0.2077(4) 0.1741(4) 1.5069(3) 0.0303(18) Uani 1 1 d . . .
H65A H -0.2589 0.1923 1.5175 0.036 Uiso 1 1 calc R . .
C66 C -0.1630(4) 0.1817(3) 1.5355(3) 0.0229(15) Uani 1 1 d . . .
H66A H -0.1838 0.2047 1.5657 0.027 Uiso 1 1 calc R . .
C67 C 0.2813(3) 0.3377(3) 1.2939(2) 0.0145(13) Uani 1 1 d . . .
C68 C 0.3427(4) 0.2858(3) 1.2775(3) 0.0234(16) Uani 1 1 d . . .
H68A H 0.3388 0.2393 1.2782 0.028 Uiso 1 1 calc R . .
C69 C 0.4103(4) 0.3011(4) 1.2597(3) 0.0298(17) Uani 1 1 d . . .
H69A H 0.4524 0.2648 1.2486 0.036 Uiso 1 1 calc R . .
C70 C 0.4170(4) 0.3682(4) 1.2582(3) 0.0300(18) Uani 1 1 d . . .
H70A H 0.4635 0.3783 1.2464 0.036 Uiso 1 1 calc R . .
C71 C 0.3554(4) 0.4209(4) 1.2739(3) 0.035(2) Uani 1 1 d . . .
H71A H 0.3594 0.4677 1.2724 0.042 Uiso 1 1 calc R . .
C72 C 0.2891(4) 0.4059(4) 1.2915(3) 0.0292(17) Uani 1 1 d . . .
H72A H 0.2472 0.4425 1.3023 0.035 Uiso 1 1 calc R . .
C73 C 0.1227(3) 0.3868(3) 1.3040(2) 0.0161(13) Uani 1 1 d . . .
C74 C 0.1214(4) 0.3998(4) 1.2504(3) 0.0277(17) Uani 1 1 d . . .
H74A H 0.1610 0.3759 1.2257 0.033 Uiso 1 1 calc R . .
C75 C 0.0622(4) 0.4475(4) 1.2335(3) 0.0338(19) Uani 1 1 d . . .
H75A H 0.0614 0.4565 1.1972 0.041 Uiso 1 1 calc R . .
C76 C 0.0043(4) 0.4819(4) 1.2696(3) 0.037(2) Uani 1 1 d . . .
H76A H -0.0367 0.5138 1.2581 0.044 Uiso 1 1 calc R . .
C77 C 0.0059(4) 0.4700(4) 1.3224(3) 0.034(2) Uani 1 1 d . . .
H77A H -0.0336 0.4942 1.3470 0.041 Uiso 1 1 calc R . .
C78 C 0.0649(4) 0.4230(3) 1.3392(3) 0.0251(16) Uani 1 1 d . . .
H78A H 0.0659 0.4153 1.3754 0.030 Uiso 1 1 calc R . .
C79 C 0.1742(3) 0.1455(3) 1.2615(2) 0.0125(13) Uani 1 1 d . . .
C80 C 0.2415(4) 0.0980(4) 1.2468(2) 0.0202(14) Uani 1 1 d . . .
H80A H 0.2749 0.0835 1.2688 0.024 Uiso 1 1 calc R . .
C81 C 0.2591(4) 0.0722(4) 1.1997(3) 0.0234(16) Uani 1 1 d . . .
H81A H 0.3048 0.0399 1.1891 0.028 Uiso 1 1 calc R . .
C82 C 0.2102(4) 0.0935(4) 1.1685(3) 0.0239(16) Uani 1 1 d . . .
H82A H 0.2227 0.0759 1.1362 0.029 Uiso 1 1 calc R . .
C83 C 0.1432(4) 0.1401(4) 1.1831(3) 0.0246(16) Uani 1 1 d . . .
H83A H 0.1099 0.1539 1.1611 0.030 Uiso 1 1 calc R . .
C84 C 0.1246(4) 0.1666(3) 1.2300(2) 0.0178(14) Uani 1 1 d . . .
H84A H 0.0787 0.1987 1.2404 0.021 Uiso 1 1 calc R . .
C85 C 0.1938(3) 0.1173(3) 1.3685(2) 0.0143(13) Uani 1 1 d . . .
C86 C 0.1563(4) 0.0661(3) 1.3982(2) 0.0213(15) Uani 1 1 d . . .
H86A H 0.1096 0.0693 1.3939 0.026 Uiso 1 1 calc R . .
C87 C 0.1862(4) 0.0113(4) 1.4334(2) 0.0248(16) Uani 1 1 d . . .
H87A H 0.1602 -0.0232 1.4533 0.030 Uiso 1 1 calc R . .
C88 C 0.2545(4) 0.0061(3) 1.4402(3) 0.0249(16) Uani 1 1 d . . .
H88A H 0.2758 -0.0325 1.4639 0.030 Uiso 1 1 calc R . .
C89 C 0.2913(4) 0.0576(4) 1.4121(3) 0.0293(17) Uani 1 1 d . . .
H89A H 0.3368 0.0556 1.4179 0.035 Uiso 1 1 calc R . .
C90 C 0.2620(4) 0.1123(3) 1.3753(2) 0.0182(14) Uani 1 1 d . . .
H90A H 0.2885 0.1462 1.3548 0.022 Uiso 1 1 calc R . .
Br2 Br 0.60502(3) 0.21326(4) 0.47664(2) 0.01963(14) Uani 1 1 d . . .
Ag3 Ag -0.18525(3) 0.24319(3) 1.205056(19) 0.02150(11) Uani 1 1 d . . .
Se31 Se -0.16380(3) 0.15183(3) 1.29308(3) 0.01819(14) Uani 1 1 d . . .
Se32 Se -0.32035(3) 0.33043(3) 1.23460(2) 0.01634(14) Uani 1 1 d . . .
Se33 Se -0.20141(3) 0.22309(3) 1.11603(2) 0.01754(14) Uani 1 1 d . . .
Se34 Se -0.05573(4) 0.27315(4) 1.18338(2) 0.01843(14) Uani 1 1 d . . .
P31 P -0.27488(9) 0.15164(8) 1.32368(6) 0.0124(3) Uani 1 1 d . . .
P32 P -0.32507(8) 0.30967(8) 1.31687(6) 0.0110(3) Uani 1 1 d . . .
P33 P -0.09005(8) 0.18653(8) 1.07889(6) 0.0109(3) Uani 1 1 d . . .
P34 P -0.04802(8) 0.30750(8) 1.10105(6) 0.0107(3) Uani 1 1 d . . .
N31 N -0.3305(3) 0.2262(3) 1.3468(2) 0.0147(12) Uani 1 1 d . . .
H31 H -0.345(4) 0.222(4) 1.378(3) 0.050 Uiso 1 1 d . . .
N32 N -0.0400(3) 0.2462(3) 1.06492(19) 0.0127(11) Uani 1 1 d . . .
H32 H 0.001(5) 0.241(4) 1.037(3) 0.050 Uiso 1 1 d . . .
C91 C -0.3141(3) 0.1359(3) 1.2764(2) 0.0135(13) Uani 1 1 d . . .
C92 C -0.3871(4) 0.1634(3) 1.2754(3) 0.0216(15) Uani 1 1 d . . .
H92A H -0.4183 0.1949 1.2990 0.026 Uiso 1 1 calc R . .
C93 C -0.4146(4) 0.1450(4) 1.2400(3) 0.0295(17) Uani 1 1 d . . .
H93A H -0.4645 0.1639 1.2397 0.035 Uiso 1 1 calc R . .
C94 C -0.3708(4) 0.1002(4) 1.2058(3) 0.0306(18) Uani 1 1 d . . .
H94A H -0.3903 0.0889 1.1814 0.037 Uiso 1 1 calc R . .
C95 C -0.2981(4) 0.0710(4) 1.2061(3) 0.0322(18) Uani 1 1 d . . .
H95A H -0.2678 0.0393 1.1824 0.039 Uiso 1 1 calc R . .
C96 C -0.2706(4) 0.0887(3) 1.2413(3) 0.0200(15) Uani 1 1 d . . .
H96A H -0.2209 0.0685 1.2418 0.024 Uiso 1 1 calc R . .
C97 C -0.2870(3) 0.0800(3) 1.3789(2) 0.0114(12) Uani 1 1 d . . .
C98 C -0.3567(3) 0.0745(3) 1.4087(3) 0.0201(15) Uani 1 1 d . . .
H98A H -0.3985 0.1109 1.4025 0.024 Uiso 1 1 calc R . .
C99 C -0.3636(4) 0.0145(3) 1.4476(2) 0.0220(15) Uani 1 1 d . . .
H99A H -0.4106 0.0110 1.4684 0.026 Uiso 1 1 calc R . .
C100 C -0.3050(4) -0.0387(4) 1.4563(3) 0.0233(15) Uani 1 1 d . . .
H10B H -0.3113 -0.0796 1.4823 0.028 Uiso 1 1 calc R . .
C101 C -0.2358(4) -0.0335(4) 1.4274(3) 0.0308(18) Uani 1 1 d . . .
H10C H -0.1946 -0.0707 1.4337 0.037 Uiso 1 1 calc R . .
C102 C -0.2267(4) 0.0269(4) 1.3887(3) 0.0279(17) Uani 1 1 d . . .
H10D H -0.1793 0.0311 1.3693 0.033 Uiso 1 1 calc R . .
C103 C -0.2501(3) 0.3276(3) 1.3316(2) 0.0121(12) Uani 1 1 d . . .
C104 C -0.2393(4) 0.3059(3) 1.3829(2) 0.0176(14) Uani 1 1 d . . .
H10E H -0.2725 0.2839 1.4102 0.021 Uiso 1 1 calc R . .
C105 C -0.1792(4) 0.3169(3) 1.3936(3) 0.0222(15) Uani 1 1 d . . .
H10F H -0.1720 0.3027 1.4285 0.027 Uiso 1 1 calc R . .
C106 C -0.1302(4) 0.3481(4) 1.3541(3) 0.0243(16) Uani 1 1 d . . .
H10G H -0.0889 0.3544 1.3617 0.029 Uiso 1 1 calc R . .
C107 C -0.1410(3) 0.3703(4) 1.3036(3) 0.0234(16) Uani 1 1 d . . .
H10H H -0.1072 0.3920 1.2766 0.028 Uiso 1 1 calc R . .
C108 C -0.2009(3) 0.3610(3) 1.2921(2) 0.0183(14) Uani 1 1 d . . .
H10I H -0.2086 0.3772 1.2573 0.022 Uiso 1 1 calc R . .
C109 C -0.4066(3) 0.3655(3) 1.3510(2) 0.0130(13) Uani 1 1 d . . .
C110 C -0.4054(4) 0.4337(4) 1.3547(3) 0.0214(15) Uani 1 1 d . . .
H11B H -0.3611 0.4480 1.3423 0.026 Uiso 1 1 calc R . .
C111 C -0.4687(4) 0.4804(4) 1.3762(3) 0.0238(16) Uani 1 1 d . . .
H11C H -0.4676 0.5269 1.3783 0.029 Uiso 1 1 calc R . .
C112 C -0.5334(4) 0.4605(4) 1.3947(2) 0.0261(17) Uani 1 1 d . . .
H11D H -0.5765 0.4928 1.4100 0.031 Uiso 1 1 calc R . .
C113 C -0.5351(4) 0.3937(4) 1.3911(3) 0.0247(16) Uani 1 1 d . . .
H11E H -0.5798 0.3801 1.4035 0.030 Uiso 1 1 calc R . .
C114 C -0.4720(3) 0.3453(3) 1.3692(2) 0.0189(14) Uani 1 1 d . . .
H11F H -0.4737 0.2991 1.3668 0.023 Uiso 1 1 calc R . .
C115 C -0.0459(3) 0.1071(3) 1.1174(2) 0.0130(13) Uani 1 1 d . . .
C116 C -0.0868(4) 0.0600(3) 1.1495(2) 0.0208(15) Uani 1 1 d . . .
H11G H -0.1370 0.0699 1.1504 0.025 Uiso 1 1 calc R . .
C117 C -0.0546(4) -0.0011(3) 1.1802(3) 0.0233(16) Uani 1 1 d . . .
H11H H -0.0828 -0.0329 1.2020 0.028 Uiso 1 1 calc R . .
C118 C 0.0181(4) -0.0156(4) 1.1790(3) 0.0253(16) Uani 1 1 d . . .
H11I H 0.0399 -0.0573 1.2002 0.030 Uiso 1 1 calc R . .
C119 C 0.0596(4) 0.0302(4) 1.1470(3) 0.0247(16) Uani 1 1 d . . .
H11J H 0.1096 0.0202 1.1464 0.030 Uiso 1 1 calc R . .
C120 C 0.0272(4) 0.0914(3) 1.1156(3) 0.0213(15) Uani 1 1 d . . .
H12B H 0.0558 0.1224 1.0929 0.026 Uiso 1 1 calc R . .
C121 C -0.0828(3) 0.1646(3) 1.0154(2) 0.0145(13) Uani 1 1 d . . .
C122 C -0.0277(3) 0.1098(3) 0.9940(2) 0.0176(14) Uani 1 1 d . . .
H12C H 0.0098 0.0841 1.0117 0.021 Uiso 1 1 calc R . .
C123 C -0.0275(4) 0.0927(4) 0.9469(2) 0.0214(15) Uani 1 1 d . . .
H12D H 0.0101 0.0550 0.9324 0.026 Uiso 1 1 calc R . .
C124 C -0.0813(4) 0.1300(4) 0.9209(3) 0.0261(17) Uani 1 1 d . . .
H12E H -0.0801 0.1185 0.8882 0.031 Uiso 1 1 calc R . .
C125 C -0.1370(4) 0.1838(4) 0.9420(3) 0.0317(18) Uani 1 1 d . . .
H12F H -0.1745 0.2088 0.9242 0.038 Uiso 1 1 calc R . .
C126 C -0.1380(4) 0.2016(4) 0.9892(3) 0.0246(16) Uani 1 1 d . . .
H12G H -0.1762 0.2388 1.0037 0.030 Uiso 1 1 calc R . .
C127 C 0.0321(3) 0.3400(3) 1.0691(2) 0.0136(13) Uani 1 1 d . . .
C128 C 0.0379(4) 0.3854(3) 1.0206(2) 0.0180(14) Uani 1 1 d . . .
H12H H -0.0023 0.4023 1.0047 0.022 Uiso 1 1 calc R . .
C129 C 0.1014(4) 0.4062(4) 0.9952(3) 0.0229(15) Uani 1 1 d . . .
H12I H 0.1051 0.4370 0.9619 0.027 Uiso 1 1 calc R . .
C130 C 0.1601(4) 0.3817(4) 1.0190(3) 0.0237(16) Uani 1 1 d . . .
H13A H 0.2044 0.3951 1.0014 0.028 Uiso 1 1 calc R . .
C131 C 0.1544(4) 0.3386(4) 1.0675(3) 0.0233(15) Uani 1 1 d . . .
H13B H 0.1946 0.3228 1.0834 0.028 Uiso 1 1 calc R . .
C132 C 0.0904(3) 0.3176(3) 1.0938(3) 0.0202(14) Uani 1 1 d . . .
H13C H 0.0863 0.2886 1.1278 0.024 Uiso 1 1 calc R . .
C133 C -0.1265(3) 0.3781(3) 1.0879(2) 0.0121(13) Uani 1 1 d . . .
C134 C -0.1477(3) 0.3878(3) 1.0416(3) 0.0191(14) Uani 1 1 d . . .
H13D H -0.1205 0.3579 1.0160 0.023 Uiso 1 1 calc R . .
C135 C -0.2090(4) 0.4416(4) 1.0319(3) 0.0274(17) Uani 1 1 d . . .
H13E H -0.2243 0.4479 1.0003 0.033 Uiso 1 1 calc R . .
C136 C -0.2469(4) 0.4853(4) 1.0693(3) 0.0280(17) Uani 1 1 d . . .
H13F H -0.2885 0.5220 1.0630 0.034 Uiso 1 1 calc R . .
C137 C -0.2258(4) 0.4771(4) 1.1155(3) 0.0322(18) Uani 1 1 d . . .
H13G H -0.2522 0.5080 1.1406 0.039 Uiso 1 1 calc R . .
C138 C -0.1652(4) 0.4227(3) 1.1251(3) 0.0208(15) Uani 1 1 d . . .
H13H H -0.1504 0.4161 1.1570 0.025 Uiso 1 1 calc R . .
Br3 Br 0.85808(4) 0.20961(4) 0.71386(3) 0.02501(16) Uani 1 1 d . . .
Ag4 Ag 0.55059(3) 0.26836(3) 0.937534(19) 0.02088(11) Uani 1 1 d . . .
Se41 Se 0.43481(3) 0.36914(3) 0.97020(2) 0.01656(14) Uani 1 1 d . . .
Se42 Se 0.57296(3) 0.17027(3) 1.02172(3) 0.01792(14) Uani 1 1 d . . .
Se43 Se 0.67551(4) 0.30581(4) 0.91372(2) 0.02110(15) Uani 1 1 d . . .
Se44 Se 0.53339(3) 0.23832(4) 0.85234(3) 0.01806(14) Uani 1 1 d . . .
P41 P 0.43575(8) 0.34190(8) 1.05187(6) 0.0108(3) Uani 1 1 d . . .
P42 P 0.46269(8) 0.18249(8) 1.06353(6) 0.0116(3) Uani 1 1 d . . .
P43 P 0.68851(9) 0.32071(8) 0.83063(6) 0.0129(3) Uani 1 1 d . . .
P44 P 0.64530(9) 0.19236(8) 0.82149(6) 0.0132(3) Uani 1 1 d . . .
N41 N 0.4220(3) 0.2613(3) 1.08400(19) 0.0118(11) Uani 1 1 d . . .
H41 H 0.384(5) 0.263(4) 1.108(3) 0.050 Uiso 1 1 d . . .
N42 N 0.6995(3) 0.2489(3) 0.80392(19) 0.0131(11) Uani 1 1 d . . .
H42 H 0.741(5) 0.241(4) 0.781(3) 0.050 Uiso 1 1 d . . .
C139 C 0.3608(3) 0.4032(3) 1.0877(2) 0.0111(12) Uani 1 1 d . . .
C140 C 0.3678(4) 0.4315(4) 1.1277(3) 0.0246(16) Uani 1 1 d . . .
H14B H 0.4131 0.4197 1.1370 0.030 Uiso 1 1 calc R . .
C141 C 0.3065(4) 0.4779(4) 1.1546(3) 0.0322(18) Uani 1 1 d . . .
H14C H 0.3108 0.4983 1.1817 0.039 Uiso 1 1 calc R . .
C142 C 0.2403(4) 0.4942(4) 1.1419(3) 0.0300(18) Uani 1 1 d . . .
H14D H 0.1992 0.5257 1.1601 0.036 Uiso 1 1 calc R . .
C143 C 0.2343(4) 0.4648(4) 1.1030(3) 0.0266(16) Uani 1 1 d . . .
H14E H 0.1884 0.4751 1.0950 0.032 Uiso 1 1 calc R . .
C144 C 0.2931(4) 0.4208(4) 1.0753(3) 0.0250(16) Uani 1 1 d . . .
H14F H 0.2881 0.4020 1.0476 0.030 Uiso 1 1 calc R . .
C145 C 0.5173(3) 0.3486(3) 1.0656(2) 0.0130(13) Uani 1 1 d . . .
C146 C 0.5542(3) 0.3981(3) 1.0331(3) 0.0195(14) Uani 1 1 d . . .
H14G H 0.5395 0.4262 1.0023 0.023 Uiso 1 1 calc R . .
C147 C 0.6135(4) 0.4056(4) 1.0470(3) 0.0319(19) Uani 1 1 d . . .
H14H H 0.6392 0.4396 1.0254 0.038 Uiso 1 1 calc R . .
C148 C 0.6355(4) 0.3651(4) 1.0909(3) 0.0337(19) Uani 1 1 d . . .
H14I H 0.6763 0.3710 1.0994 0.040 Uiso 1 1 calc R . .
C149 C 0.5993(4) 0.3161(4) 1.1226(3) 0.0294(17) Uani 1 1 d . . .
H14J H 0.6149 0.2882 1.1532 0.035 Uiso 1 1 calc R . .
C150 C 0.5401(4) 0.3070(4) 1.1105(3) 0.0211(15) Uani 1 1 d . . .
H15B H 0.5151 0.2727 1.1326 0.025 Uiso 1 1 calc R . .
C151 C 0.4059(3) 0.1685(3) 1.0268(2) 0.0138(13) Uani 1 1 d . . .
C152 C 0.4358(4) 0.1407(3) 0.9798(2) 0.0186(14) Uani 1 1 d . . .
H15C H 0.4871 0.1267 0.9670 0.022 Uiso 1 1 calc R . .
C153 C 0.3913(4) 0.1337(4) 0.9521(2) 0.0242(16) Uani 1 1 d . . .
H15D H 0.4119 0.1160 0.9195 0.029 Uiso 1 1 calc R . .
C154 C 0.3161(4) 0.1522(3) 0.9710(2) 0.0203(15) Uani 1 1 d . . .
H15E H 0.2854 0.1466 0.9519 0.024 Uiso 1 1 calc R . .
C155 C 0.2866(4) 0.1789(4) 1.0180(3) 0.0218(15) Uani 1 1 d . . .
H15F H 0.2352 0.1914 1.0309 0.026 Uiso 1 1 calc R . .
C156 C 0.3298(3) 0.1876(3) 1.0463(3) 0.0184(14) Uani 1 1 d . . .
H15G H 0.3088 0.2062 1.0785 0.022 Uiso 1 1 calc R . .
C157 C 0.4567(3) 0.1179(3) 1.1236(2) 0.0142(13) Uani 1 1 d . . .
C158 C 0.4335(4) 0.1367(4) 1.1741(3) 0.0197(14) Uani 1 1 d . . .
H15H H 0.4175 0.1855 1.1781 0.024 Uiso 1 1 calc R . .
C159 C 0.4341(4) 0.0828(4) 1.2185(3) 0.0241(16) Uani 1 1 d . . .
H15I H 0.4176 0.0953 1.2529 0.029 Uiso 1 1 calc R . .
C160 C 0.4580(4) 0.0123(4) 1.2132(3) 0.0256(16) Uani 1 1 d . . .
H16B H 0.4584 -0.0237 1.2437 0.031 Uiso 1 1 calc R . .
C161 C 0.4815(4) -0.0064(4) 1.1633(3) 0.0269(17) Uani 1 1 d . . .
H16C H 0.4982 -0.0553 1.1596 0.032 Uiso 1 1 calc R . .
C162 C 0.4807(4) 0.0458(3) 1.1188(2) 0.0214(15) Uani 1 1 d . . .
H16D H 0.4966 0.0325 1.0847 0.026 Uiso 1 1 calc R . .
C163 C 0.6125(3) 0.3872(3) 0.8087(2) 0.0150(13) Uani 1 1 d . . .
C164 C 0.5667(3) 0.4362(3) 0.8403(3) 0.0222(15) Uani 1 1 d . . .
H16E H 0.5753 0.4366 0.8732 0.027 Uiso 1 1 calc R . .
C165 C 0.5073(4) 0.4853(4) 0.8232(3) 0.036(2) Uani 1 1 d . . .
H16F H 0.4749 0.5188 0.8448 0.043 Uiso 1 1 calc R . .
C166 C 0.4963(4) 0.4849(4) 0.7753(3) 0.035(2) Uani 1 1 d . . .
H16G H 0.4565 0.5187 0.7634 0.042 Uiso 1 1 calc R . .
C167 C 0.5424(4) 0.4356(4) 0.7441(3) 0.0296(18) Uani 1 1 d . . .
H16H H 0.5341 0.4358 0.7109 0.035 Uiso 1 1 calc R . .
C168 C 0.5998(4) 0.3867(4) 0.7605(3) 0.0225(15) Uani 1 1 d . . .
H16I H 0.6309 0.3525 0.7390 0.027 Uiso 1 1 calc R . .
C169 C 0.7715(3) 0.3490(3) 0.7969(2) 0.0138(13) Uani 1 1 d . . .
C170 C 0.7795(4) 0.3901(4) 0.7467(3) 0.0226(15) Uani 1 1 d . . .
H17B H 0.7408 0.4053 0.7293 0.027 Uiso 1 1 calc R . .
C171 C 0.8453(4) 0.4088(4) 0.7222(3) 0.0266(17) Uani 1 1 d . . .
H17C H 0.8512 0.4375 0.6881 0.032 Uiso 1 1 calc R . .
C172 C 0.9011(4) 0.3862(4) 0.7469(3) 0.0259(17) Uani 1 1 d . . .
H17D H 0.9458 0.3988 0.7295 0.031 Uiso 1 1 calc R . .
C173 C 0.8938(4) 0.3456(4) 0.7965(3) 0.0249(16) Uani 1 1 d . . .
H17E H 0.9330 0.3301 0.8134 0.030 Uiso 1 1 calc R . .
C174 C 0.8278(4) 0.3270(4) 0.8222(3) 0.0216(15) Uani 1 1 d . . .
H17F H 0.8218 0.2995 0.8567 0.026 Uiso 1 1 calc R . .
C175 C 0.6816(3) 0.1186(3) 0.8683(2) 0.0145(13) Uani 1 1 d . . .
C176 C 0.6420(4) 0.0678(3) 0.8928(3) 0.0200(14) Uani 1 1 d . . .
H17G H 0.5985 0.0714 0.8834 0.024 Uiso 1 1 calc R . .
C177 C 0.6659(4) 0.0115(4) 0.9314(3) 0.0246(16) Uani 1 1 d . . .
H17H H 0.6392 -0.0236 0.9478 0.030 Uiso 1 1 calc R . .
C178 C 0.7283(4) 0.0077(3) 0.9451(3) 0.0222(15) Uani 1 1 d . . .
H17I H 0.7442 -0.0299 0.9716 0.027 Uiso 1 1 calc R . .
C179 C 0.7682(4) 0.0572(4) 0.9212(3) 0.0243(16) Uani 1 1 d . . .
H17J H 0.8113 0.0536 0.9312 0.029 Uiso 1 1 calc R . .
C180 C 0.7453(4) 0.1127(4) 0.8821(3) 0.0235(15) Uani 1 1 d . . .
H18D H 0.7734 0.1464 0.8650 0.028 Uiso 1 1 calc R . .
C181 C 0.6561(4) 0.1583(3) 0.7623(2) 0.0154(13) Uani 1 1 d . . .
C182 C 0.7203(4) 0.1105(4) 0.7423(3) 0.0212(15) Uani 1 1 d . . .
H18E H 0.7593 0.0957 0.7594 0.025 Uiso 1 1 calc R . .
C183 C 0.7266(4) 0.0843(4) 0.6965(3) 0.0294(17) Uani 1 1 d . . .
H18F H 0.7704 0.0518 0.6824 0.035 Uiso 1 1 calc R . .
C184 C 0.6699(4) 0.1054(4) 0.6718(3) 0.0279(17) Uani 1 1 d . . .
H18G H 0.6750 0.0873 0.6408 0.033 Uiso 1 1 calc R . .
C185 C 0.6054(4) 0.1529(4) 0.6920(3) 0.0293(17) Uani 1 1 d . . .
H18H H 0.5662 0.1672 0.6751 0.035 Uiso 1 1 calc R . .
C186 C 0.5993(4) 0.1790(3) 0.7368(2) 0.0201(14) Uani 1 1 d . . .
H18I H 0.5555 0.2116 0.7506 0.024 Uiso 1 1 calc R . .
Br4 Br 0.26843(4) 0.27065(3) 1.17186(2) 0.01869(14) Uani 1 1 d . . .

loop_
_atom_site_aniso_label
_atom_site_aniso_U_11
_atom_site_aniso_U_22
_atom_site_aniso_U_33
_atom_site_aniso_U_23
_atom_site_aniso_U_13
_atom_site_aniso_U_12
Ag1 0.0202(3) 0.0202(3) 0.0168(2) -0.00320(19) 0.0014(2) -0.0039(2)
Se11 0.0168(3) 0.0160(3) 0.0122(3) -0.0034(2) -0.0053(3) 0.0005(3)
Se12 0.0136(3) 0.0210(4) 0.0184(3) 0.0011(3) 0.0018(3) -0.0007(3)
Se13 0.0146(3) 0.0267(4) 0.0115(3) 0.0002(3) -0.0036(3) -0.0028(3)
Se14 0.0101(3) 0.0195(3) 0.0195(3) -0.0055(3) -0.0008(3) -0.0017(3)
P11 0.0109(7) 0.0102(8) 0.0117(7) -0.0037(6) -0.0031(6) -0.0018(6)
P12 0.0122(8) 0.0093(8) 0.0124(7) -0.0018(6) -0.0024(6) -0.0017(6)
P13 0.0103(7) 0.0106(8) 0.0099(7) -0.0029(6) -0.0024(6) -0.0011(6)
P14 0.0099(7) 0.0132(8) 0.0131(8) -0.0040(6) -0.0017(6) -0.0018(6)
N11 0.015(3) 0.010(3) 0.011(2) -0.003(2) -0.002(2) -0.002(2)
N12 0.012(3) 0.013(3) 0.012(2) -0.005(2) 0.001(2) -0.006(2)
C1 0.010(3) 0.005(3) 0.022(3) -0.007(2) -0.007(3) 0.003(2)
C2 0.022(4) 0.024(4) 0.024(4) -0.011(3) 0.003(3) -0.011(3)
C3 0.015(3) 0.039(4) 0.029(4) -0.015(3) 0.005(3) -0.009(3)
C4 0.016(4) 0.027(4) 0.048(5) -0.020(3) -0.012(3) 0.002(3)
C5 0.030(4) 0.013(3) 0.036(4) -0.003(3) -0.029(3) 0.003(3)
C6 0.020(3) 0.011(3) 0.030(4) 0.001(3) -0.012(3) -0.006(3)
C7 0.016(3) 0.018(3) 0.013(3) -0.007(2) -0.006(3) 0.007(3)
C8 0.017(3) 0.022(4) 0.034(4) -0.017(3) -0.012(3) 0.003(3)
C9 0.044(5) 0.030(4) 0.044(5) -0.024(4) -0.027(4) 0.006(4)
C10 0.028(4) 0.041(5) 0.033(4) -0.024(4) -0.019(4) 0.022(4)
C11 0.017(4) 0.042(5) 0.018(4) -0.007(3) -0.006(3) 0.003(3)
C12 0.017(3) 0.026(4) 0.022(4) -0.005(3) -0.005(3) -0.001(3)
C13 0.020(3) 0.012(3) 0.015(3) -0.003(2) -0.004(3) -0.009(3)
C14 0.024(4) 0.019(4) 0.026(4) -0.006(3) -0.009(3) -0.004(3)
C15 0.030(4) 0.014(4) 0.049(5) -0.006(3) -0.025(4) -0.002(3)
C16 0.046(5) 0.015(4) 0.035(4) 0.007(3) -0.031(4) -0.010(3)
C17 0.046(5) 0.037(5) 0.014(3) -0.004(3) -0.010(3) -0.022(4)
C18 0.030(4) 0.024(4) 0.015(3) -0.004(3) -0.001(3) -0.010(3)
C19 0.019(3) 0.014(3) 0.006(3) -0.003(2) -0.003(3) -0.007(3)
C20 0.025(4) 0.024(4) 0.029(4) 0.001(3) -0.007(3) -0.008(3)
C21 0.041(5) 0.031(4) 0.027(4) 0.010(3) -0.009(4) -0.025(4)
C22 0.041(4) 0.011(3) 0.016(3) 0.005(3) -0.011(3) -0.006(3)
C23 0.038(4) 0.020(4) 0.023(4) 0.005(3) -0.018(3) -0.001(3)
C24 0.022(4) 0.024(4) 0.018(3) -0.002(3) -0.010(3) -0.007(3)
C25 0.014(3) 0.014(3) 0.013(3) -0.003(2) -0.004(3) -0.007(3)
C26 0.017(3) 0.019(3) 0.016(3) -0.002(3) -0.006(3) -0.006(3)
C27 0.023(4) 0.027(4) 0.021(4) 0.001(3) 0.003(3) -0.017(3)
C28 0.021(4) 0.021(4) 0.038(4) -0.010(3) -0.002(3) -0.012(3)
C29 0.018(3) 0.021(4) 0.044(4) -0.009(3) -0.015(3) -0.006(3)
C30 0.014(3) 0.025(4) 0.023(4) 0.004(3) -0.009(3) -0.007(3)
C31 0.009(3) 0.008(3) 0.017(3) 0.001(2) 0.001(3) -0.004(2)
C32 0.024(4) 0.016(3) 0.023(3) 0.003(3) -0.014(3) -0.009(3)
C33 0.033(4) 0.021(4) 0.046(5) 0.011(3) -0.025(4) -0.015(3)
C34 0.013(3) 0.013(4) 0.056(5) 0.007(3) -0.008(4) 0.001(3)
C35 0.022(4) 0.019(4) 0.036(4) -0.007(3) -0.002(3) 0.004(3)
C36 0.019(3) 0.007(3) 0.024(3) 0.001(2) -0.006(3) 0.000(3)
C37 0.015(3) 0.011(3) 0.020(3) -0.010(2) -0.008(3) 0.003(3)
C38 0.021(3) 0.015(3) 0.020(3) -0.011(3) -0.004(3) -0.001(3)
C39 0.027(4) 0.018(4) 0.020(3) -0.002(3) -0.006(3) -0.005(3)
C40 0.040(4) 0.020(4) 0.025(4) -0.007(3) -0.016(3) 0.001(3)
C41 0.022(4) 0.026(4) 0.039(4) -0.008(3) -0.017(3) 0.000(3)
C42 0.017(3) 0.019(4) 0.030(4) 0.000(3) -0.010(3) -0.005(3)
C187 0.009(3) 0.016(3) 0.015(3) -0.007(2) -0.002(3) -0.002(3)
C188 0.018(3) 0.020(3) 0.016(3) -0.004(3) -0.003(3) -0.008(3)
C189 0.022(4) 0.028(4) 0.026(4) -0.017(3) -0.003(3) -0.010(3)
C190 0.028(4) 0.048(5) 0.016(3) -0.010(3) -0.006(3) -0.018(4)
C191 0.032(4) 0.043(5) 0.023(4) -0.003(3) -0.013(3) -0.007(4)
C192 0.022(4) 0.024(4) 0.027(4) -0.011(3) -0.005(3) -0.003(3)
Br1 0.0163(3) 0.0252(4) 0.0152(3) -0.0062(3) 0.0013(3) -0.0065(3)
Ag2 0.0210(3) 0.0190(3) 0.0152(2) -0.00357(19) -0.0002(2) -0.0037(2)
Se21 0.0115(3) 0.0233(4) 0.0169(3) 0.0024(3) -0.0012(3) -0.0008(3)
Se22 0.0179(3) 0.0196(3) 0.0129(3) -0.0044(2) -0.0068(3) 0.0011(3)
Se23 0.0236(3) 0.0250(4) 0.0110(3) -0.0040(3) -0.0015(3) -0.0118(3)
Se24 0.0115(3) 0.0204(3) 0.0172(3) -0.0059(3) -0.0019(3) -0.0014(3)
P21 0.0102(7) 0.0119(8) 0.0123(7) -0.0048(6) -0.0028(6) 0.0001(6)
P22 0.0120(8) 0.0135(8) 0.0115(7) -0.0021(6) -0.0029(6) -0.0045(6)
P23 0.0154(8) 0.0096(8) 0.0104(7) -0.0032(6) -0.0009(7) -0.0038(6)
P24 0.0125(8) 0.0105(8) 0.0107(7) -0.0016(6) -0.0030(6) -0.0032(6)
N21 0.013(3) 0.014(3) 0.015(3) -0.005(2) 0.002(2) -0.003(2)
N22 0.018(3) 0.010(3) 0.009(2) 0.002(2) -0.002(2) -0.005(2)
C43 0.017(3) 0.010(3) 0.023(3) -0.006(2) -0.011(3) -0.002(3)
C44 0.016(3) 0.027(4) 0.025(4) -0.003(3) -0.013(3) -0.010(3)
C45 0.025(4) 0.023(4) 0.029(4) -0.005(3) -0.014(3) -0.005(3)
C46 0.015(3) 0.023(4) 0.039(4) -0.011(3) -0.013(3) -0.002(3)
C47 0.025(4) 0.031(4) 0.036(4) -0.005(3) -0.005(3) -0.021(3)
C48 0.033(4) 0.028(4) 0.020(4) -0.001(3) -0.009(3) -0.017(3)
C49 0.012(3) 0.021(3) 0.007(3) -0.006(2) -0.001(2) 0.000(3)
C50 0.024(4) 0.022(4) 0.020(3) -0.004(3) -0.008(3) 0.001(3)
C51 0.030(4) 0.022(4) 0.034(4) -0.013(3) -0.018(3) 0.010(3)
C52 0.025(4) 0.030(4) 0.031(4) -0.020(3) -0.015(3) 0.018(3)
C53 0.016(4) 0.046(5) 0.028(4) -0.015(3) -0.007(3) 0.005(3)
C54 0.023(4) 0.032(4) 0.011(3) -0.006(3) -0.001(3) -0.004(3)
C55 0.020(3) 0.009(3) 0.015(3) -0.003(2) -0.004(3) -0.005(3)
C56 0.017(3) 0.027(4) 0.015(3) -0.004(3) -0.004(3) -0.008(3)
C57 0.019(3) 0.032(4) 0.016(3) 0.002(3) -0.009(3) -0.004(3)
C58 0.031(4) 0.014(3) 0.020(3) 0.000(3) -0.016(3) -0.004(3)
C59 0.053(5) 0.034(5) 0.038(5) 0.015(4) -0.022(4) -0.034(4)
C60 0.026(4) 0.024(4) 0.039(4) 0.011(3) -0.020(4) -0.013(3)
C61 0.021(3) 0.018(3) 0.011(3) 0.005(2) -0.009(3) -0.009(3)
C62 0.037(4) 0.030(4) 0.019(3) -0.010(3) -0.001(3) -0.017(4)
C63 0.063(6) 0.050(5) 0.015(4) -0.007(3) -0.006(4) -0.033(5)
C64 0.062(6) 0.033(5) 0.029(4) 0.017(3) -0.031(4) -0.033(4)
C65 0.034(4) 0.010(3) 0.055(5) 0.000(3) -0.031(4) -0.003(3)
C66 0.027(4) 0.016(4) 0.033(4) -0.006(3) -0.019(3) -0.004(3)
C67 0.019(3) 0.017(3) 0.012(3) -0.002(2) -0.006(3) -0.009(3)
C68 0.016(3) 0.012(3) 0.038(4) 0.002(3) -0.004(3) -0.004(3)
C69 0.015(3) 0.027(4) 0.046(5) -0.005(3) -0.009(3) -0.004(3)
C70 0.024(4) 0.042(5) 0.027(4) -0.006(3) 0.003(3) -0.021(4)
C71 0.039(5) 0.026(4) 0.044(5) -0.020(4) 0.011(4) -0.024(4)
C72 0.023(4) 0.027(4) 0.039(4) -0.014(3) 0.004(3) -0.012(3)
C73 0.017(3) 0.013(3) 0.020(3) -0.003(2) -0.004(3) -0.006(3)
C74 0.029(4) 0.023(4) 0.028(4) -0.002(3) -0.012(3) 0.002(3)
C75 0.036(5) 0.029(4) 0.032(4) -0.003(3) -0.014(4) 0.001(4)
C76 0.026(4) 0.024(4) 0.061(6) 0.006(4) -0.020(4) -0.008(3)
C77 0.023(4) 0.013(4) 0.053(5) -0.003(3) 0.006(4) -0.002(3)
C78 0.029(4) 0.012(3) 0.028(4) -0.002(3) 0.006(3) -0.008(3)
C79 0.020(3) 0.005(3) 0.013(3) -0.001(2) -0.002(3) -0.006(3)
C80 0.017(3) 0.027(4) 0.017(3) -0.004(3) -0.004(3) -0.005(3)
C81 0.021(4) 0.023(4) 0.029(4) -0.019(3) -0.003(3) -0.002(3)
C82 0.031(4) 0.031(4) 0.016(3) -0.012(3) 0.000(3) -0.015(3)
C83 0.025(4) 0.030(4) 0.025(4) -0.006(3) -0.009(3) -0.011(3)
C84 0.018(3) 0.014(3) 0.019(3) 0.002(3) -0.006(3) -0.004(3)
C85 0.022(3) 0.008(3) 0.012(3) -0.003(2) -0.005(3) 0.000(3)
C86 0.025(4) 0.016(3) 0.022(3) -0.007(3) -0.003(3) -0.005(3)
C87 0.039(4) 0.019(4) 0.013(3) 0.003(3) -0.001(3) -0.011(3)
C88 0.044(5) 0.010(3) 0.022(4) -0.001(3) -0.020(3) 0.001(3)
C89 0.040(5) 0.019(4) 0.037(4) -0.003(3) -0.027(4) -0.004(3)
C90 0.021(3) 0.016(3) 0.018(3) -0.001(3) -0.003(3) -0.007(3)
Br2 0.0159(3) 0.0261(4) 0.0168(3) -0.0088(3) 0.0017(3) -0.0065(3)
Ag3 0.0217(3) 0.0223(3) 0.0176(2) -0.0048(2) 0.0013(2) -0.0062(2)
Se31 0.0119(3) 0.0185(3) 0.0203(3) -0.0014(3) -0.0011(3) -0.0024(3)
Se32 0.0172(3) 0.0197(3) 0.0108(3) -0.0044(2) -0.0039(3) -0.0008(3)
Se33 0.0112(3) 0.0208(3) 0.0191(3) -0.0062(3) 0.0006(3) -0.0037(3)
Se34 0.0166(3) 0.0269(4) 0.0110(3) -0.0017(3) -0.0030(3) -0.0058(3)
P31 0.0117(8) 0.0117(8) 0.0136(8) -0.0034(6) -0.0028(7) -0.0017(6)
P32 0.0122(8) 0.0100(8) 0.0110(7) -0.0041(6) -0.0024(6) -0.0014(6)
P33 0.0101(7) 0.0111(8) 0.0120(7) -0.0044(6) -0.0010(6) -0.0027(6)
P34 0.0121(8) 0.0097(8) 0.0101(7) -0.0018(6) -0.0025(6) -0.0027(6)
N31 0.014(3) 0.020(3) 0.012(3) -0.009(2) 0.002(2) -0.007(2)
N32 0.013(3) 0.015(3) 0.010(2) -0.007(2) 0.003(2) -0.005(2)
C91 0.016(3) 0.010(3) 0.014(3) -0.002(2) 0.000(3) -0.005(3)
C92 0.027(4) 0.014(3) 0.028(4) -0.008(3) -0.009(3) -0.006(3)
C93 0.029(4) 0.024(4) 0.048(5) -0.006(3) -0.030(4) -0.005(3)
C94 0.054(5) 0.030(4) 0.021(4) -0.005(3) -0.014(4) -0.022(4)
C95 0.034(4) 0.039(5) 0.029(4) -0.023(3) 0.004(4) -0.015(4)
C96 0.018(3) 0.019(4) 0.026(4) -0.014(3) -0.004(3) -0.003(3)
C97 0.013(3) 0.012(3) 0.013(3) -0.005(2) -0.005(3) -0.005(2)
C98 0.012(3) 0.015(3) 0.030(4) -0.005(3) 0.000(3) -0.004(3)
C99 0.029(4) 0.017(4) 0.018(3) -0.001(3) 0.002(3) -0.012(3)
C100 0.030(4) 0.025(4) 0.017(3) -0.001(3) -0.010(3) -0.007(3)
C101 0.022(4) 0.030(4) 0.030(4) 0.010(3) -0.011(3) 0.002(3)
C102 0.017(4) 0.035(4) 0.023(4) 0.007(3) -0.003(3) -0.004(3)
C103 0.013(3) 0.003(3) 0.020(3) -0.006(2) -0.005(3) 0.002(2)
C104 0.021(3) 0.018(3) 0.016(3) -0.001(3) -0.006(3) -0.008(3)
C105 0.023(4) 0.011(3) 0.034(4) -0.003(3) -0.014(3) 0.000(3)
C106 0.017(3) 0.021(4) 0.042(4) -0.017(3) -0.014(3) 0.002(3)
C107 0.013(3) 0.026(4) 0.033(4) -0.014(3) 0.006(3) -0.011(3)
C108 0.020(3) 0.021(4) 0.011(3) -0.008(3) 0.004(3) -0.004(3)
C109 0.013(3) 0.012(3) 0.013(3) -0.005(2) -0.006(3) 0.004(2)
C110 0.013(3) 0.023(4) 0.031(4) -0.012(3) -0.010(3) 0.000(3)
C111 0.031(4) 0.019(4) 0.025(4) -0.013(3) -0.012(3) 0.001(3)
C112 0.017(3) 0.036(4) 0.016(3) -0.007(3) -0.003(3) 0.009(3)
C113 0.009(3) 0.032(4) 0.031(4) -0.004(3) -0.004(3) -0.004(3)
C114 0.019(3) 0.017(3) 0.018(3) -0.007(3) 0.003(3) -0.005(3)
C115 0.015(3) 0.013(3) 0.013(3) -0.004(2) -0.005(3) -0.003(3)
C116 0.017(3) 0.022(4) 0.020(3) -0.005(3) 0.000(3) -0.004(3)
C117 0.032(4) 0.009(3) 0.022(3) -0.002(3) 0.002(3) -0.005(3)
C118 0.045(5) 0.014(3) 0.017(3) 0.000(3) -0.016(3) -0.001(3)
C119 0.022(4) 0.020(4) 0.033(4) -0.005(3) -0.015(3) 0.001(3)
C120 0.020(3) 0.018(4) 0.022(4) 0.002(3) -0.004(3) -0.005(3)
C121 0.021(3) 0.016(3) 0.008(3) -0.004(2) -0.001(3) -0.008(3)
C122 0.016(3) 0.020(3) 0.017(3) -0.007(3) -0.003(3) -0.004(3)
C123 0.025(4) 0.025(4) 0.019(3) -0.014(3) 0.003(3) -0.014(3)
C124 0.029(4) 0.047(5) 0.013(3) -0.011(3) -0.003(3) -0.021(4)
C125 0.037(5) 0.036(5) 0.025(4) 0.002(3) -0.019(4) -0.008(4)
C126 0.030(4) 0.021(4) 0.024(4) -0.002(3) -0.010(3) -0.006(3)
C127 0.018(3) 0.007(3) 0.013(3) -0.005(2) 0.004(3) -0.004(3)
C128 0.020(3) 0.025(4) 0.013(3) 0.003(3) -0.011(3) -0.011(3)
C129 0.028(4) 0.029(4) 0.017(3) 0.001(3) -0.006(3) -0.019(3)
C130 0.025(4) 0.026(4) 0.026(4) -0.007(3) 0.000(3) -0.018(3)
C131 0.019(4) 0.021(4) 0.031(4) -0.002(3) -0.010(3) -0.005(3)
C132 0.016(3) 0.018(3) 0.026(4) 0.000(3) -0.007(3) -0.003(3)
C133 0.008(3) 0.009(3) 0.019(3) -0.004(2) 0.001(3) -0.004(2)
C134 0.013(3) 0.021(4) 0.022(3) -0.004(3) -0.004(3) 0.000(3)
C135 0.028(4) 0.022(4) 0.035(4) 0.010(3) -0.019(3) -0.009(3)
C136 0.014(3) 0.011(3) 0.052(5) 0.000(3) -0.006(3) 0.002(3)
C137 0.021(4) 0.020(4) 0.048(5) -0.010(3) 0.002(4) -0.001(3)
C138 0.022(4) 0.009(3) 0.030(4) -0.008(3) -0.004(3) -0.001(3)
Br3 0.0249(4) 0.0244(4) 0.0231(3) -0.0108(3) 0.0051(3) -0.0077(3)
Ag4 0.0202(3) 0.0200(3) 0.0177(2) -0.0037(2) 0.0011(2) -0.0032(2)
Se41 0.0168(3) 0.0195(3) 0.0111(3) -0.0027(2) -0.0045(3) -0.0002(3)
Se42 0.0111(3) 0.0170(3) 0.0207(3) -0.0008(3) -0.0023(3) 0.0004(3)
Se43 0.0188(3) 0.0315(4) 0.0135(3) -0.0062(3) -0.0008(3) -0.0081(3)
Se44 0.0119(3) 0.0206(3) 0.0197(3) -0.0064(3) -0.0012(3) -0.0012(3)
P41 0.0114(8) 0.0118(8) 0.0111(7) -0.0022(6) -0.0060(6) -0.0022(6)
P42 0.0112(8) 0.0117(8) 0.0121(7) -0.0023(6) -0.0031(6) -0.0024(6)
P43 0.0115(8) 0.0125(8) 0.0136(8) -0.0031(6) -0.0013(7) -0.0023(6)
P44 0.0125(8) 0.0123(8) 0.0135(8) -0.0032(6) -0.0011(7) -0.0021(6)
N41 0.010(3) 0.013(3) 0.013(3) -0.006(2) 0.000(2) -0.003(2)
N42 0.013(3) 0.014(3) 0.014(3) -0.006(2) -0.001(2) -0.003(2)
C139 0.012(3) 0.011(3) 0.009(3) 0.000(2) -0.003(2) -0.001(2)
C140 0.021(4) 0.026(4) 0.035(4) -0.018(3) -0.008(3) -0.007(3)
C141 0.030(4) 0.030(4) 0.043(5) -0.023(4) -0.005(4) -0.006(4)
C142 0.024(4) 0.022(4) 0.034(4) -0.011(3) 0.008(3) -0.001(3)
C143 0.012(3) 0.033(4) 0.030(4) -0.006(3) -0.009(3) 0.005(3)
C144 0.022(4) 0.037(4) 0.014(3) -0.007(3) -0.003(3) -0.003(3)
C145 0.007(3) 0.012(3) 0.022(3) -0.006(2) -0.003(3) -0.002(2)
C146 0.016(3) 0.016(3) 0.026(4) 0.000(3) -0.005(3) -0.006(3)
C147 0.019(4) 0.028(4) 0.055(5) 0.003(4) -0.013(4) -0.018(3)
C148 0.017(4) 0.034(5) 0.060(5) -0.011(4) -0.020(4) -0.007(3)
C149 0.024(4) 0.033(4) 0.035(4) 0.000(3) -0.017(3) -0.007(3)
C150 0.018(3) 0.026(4) 0.021(3) -0.001(3) -0.007(3) -0.008(3)
C151 0.016(3) 0.010(3) 0.017(3) 0.002(2) -0.007(3) -0.005(3)
C152 0.018(3) 0.022(4) 0.016(3) -0.009(3) 0.005(3) -0.011(3)
C153 0.032(4) 0.032(4) 0.013(3) -0.011(3) -0.001(3) -0.013(3)
C154 0.031(4) 0.020(4) 0.018(3) -0.001(3) -0.012(3) -0.014(3)
C155 0.018(3) 0.022(4) 0.027(4) -0.009(3) -0.007(3) -0.001(3)
C156 0.013(3) 0.017(3) 0.024(3) -0.008(3) -0.009(3) 0.004(3)
C157 0.012(3) 0.015(3) 0.016(3) 0.006(2) -0.006(3) -0.007(3)
C158 0.022(4) 0.018(4) 0.025(4) -0.002(3) -0.014(3) -0.006(3)
C159 0.028(4) 0.032(4) 0.013(3) 0.005(3) -0.007(3) -0.013(3)
C160 0.033(4) 0.027(4) 0.019(3) 0.008(3) -0.013(3) -0.013(3)
C161 0.039(4) 0.014(4) 0.030(4) 0.004(3) -0.017(4) -0.008(3)
C162 0.027(4) 0.022(4) 0.014(3) -0.005(3) -0.001(3) -0.007(3)
C163 0.013(3) 0.011(3) 0.022(3) -0.002(2) -0.002(3) -0.008(3)
C164 0.012(3) 0.021(4) 0.031(4) -0.009(3) 0.003(3) -0.006(3)
C165 0.021(4) 0.017(4) 0.055(5) 0.004(3) 0.000(4) 0.000(3)
C166 0.014(4) 0.023(4) 0.066(6) 0.019(4) -0.024(4) -0.009(3)
C167 0.024(4) 0.028(4) 0.040(4) 0.012(3) -0.016(4) -0.018(3)
C168 0.021(4) 0.021(4) 0.025(4) -0.001(3) -0.004(3) -0.010(3)
C169 0.017(3) 0.009(3) 0.013(3) -0.004(2) 0.000(3) -0.002(3)
C170 0.023(4) 0.024(4) 0.018(3) -0.007(3) -0.002(3) -0.004(3)
C171 0.031(4) 0.024(4) 0.019(3) -0.001(3) 0.005(3) -0.010(3)
C172 0.020(4) 0.026(4) 0.029(4) -0.008(3) 0.010(3) -0.015(3)
C173 0.018(4) 0.027(4) 0.030(4) -0.008(3) -0.005(3) -0.004(3)
C174 0.024(4) 0.020(4) 0.023(4) -0.002(3) -0.012(3) -0.003(3)
C175 0.014(3) 0.012(3) 0.016(3) -0.003(2) -0.003(3) -0.002(3)
C176 0.015(3) 0.014(3) 0.033(4) -0.005(3) -0.011(3) -0.002(3)
C177 0.026(4) 0.018(4) 0.027(4) -0.001(3) 0.002(3) -0.013(3)
C178 0.033(4) 0.015(3) 0.022(3) -0.005(3) -0.015(3) -0.002(3)
C179 0.027(4) 0.020(4) 0.029(4) 0.000(3) -0.014(3) -0.007(3)
C180 0.025(4) 0.016(4) 0.030(4) -0.001(3) -0.007(3) -0.008(3)
C181 0.024(3) 0.012(3) 0.010(3) -0.001(2) -0.001(3) -0.007(3)
C182 0.022(4) 0.028(4) 0.021(3) -0.009(3) -0.008(3) -0.011(3)
C183 0.026(4) 0.030(4) 0.028(4) -0.016(3) -0.003(3) 0.005(3)
C184 0.047(5) 0.019(4) 0.019(3) -0.005(3) -0.007(3) -0.008(3)
C185 0.036(4) 0.026(4) 0.026(4) -0.003(3) -0.016(3) -0.001(3)
C186 0.028(4) 0.014(3) 0.024(3) -0.006(3) -0.015(3) -0.002(3)
Br4 0.0192(3) 0.0212(3) 0.0126(3) -0.0033(2) 0.0018(3) -0.0057(3)

loop_
_atom_type_symbol
_atom_type_description
_atom_type_scat_dispersion_real
_atom_type_scat_dispersion_imag
_atom_type_scat_source
C C 0.0033 0.0016 'International Tables Vol C Tables 4.2.6.8 and 6.1.1.4'
H H 0.0000 0.0000 'International Tables Vol C Tables 4.2.6.8 and 6.1.1.4'
N N 0.0061 0.0033 'International Tables Vol C Tables 4.2.6.8 and 6.1.1.4'
P P 0.1023 0.0942 'International Tables Vol C Tables 4.2.6.8 and 6.1.1.4'
Se Se -0.0929 2.2259 'International Tables Vol C Tables 4.2.6.8 and 6.1.1.4'
Br Br -0.2901 2.4595 'International Tables Vol C Tables 4.2.6.8 and 6.1.1.4'
Ag Ag -0.8971 1.1015 'International Tables Vol C Tables 4.2.6.8 and 6.1.1.4'

loop_
_geom_angle_atom_site_label_1
_geom_angle_atom_site_label_2
_geom_angle_atom_site_label_3
_geom_angle
_geom_angle_site_symmetry_1
_geom_angle_site_symmetry_3
_geom_angle_publ_flag
Se14 Ag1 Se11 107.41(3) . . ?
Se14 Ag1 Se12 128.52(3) . . ?
Se11 Ag1 Se12 102.59(2) . . ?
Se14 Ag1 Se13 108.88(2) . . ?
Se11 Ag1 Se13 122.79(3) . . ?
Se12 Ag1 Se13 87.42(3) . . ?
P11 Se11 Ag1 102.58(5) . . ?
P12 Se12 Ag1 98.67(5) . . ?
P13 Se13 Ag1 94.01(5) . . ?
P14 Se14 Ag1 95.49(5) . . ?
N11 P11 C7 105.6(3) . . ?
N11 P11 C1 106.8(3) . . ?
C7 P11 C1 106.7(3) . . ?
N11 P11 Se11 115.91(19) . . ?
C7 P11 Se11 107.2(2) . . ?
C1 P11 Se11 114.0(2) . . ?
N11 P12 C19 104.8(3) . . ?
N11 P12 C13 103.6(3) . . ?
C19 P12 C13 108.3(3) . . ?
N11 P12 Se12 117.1(2) . . ?
C19 P12 Se12 109.2(2) . . ?
C13 P12 Se12 113.2(2) . . ?
N12 P13 C31 104.8(3) . . ?
N12 P13 C25 100.9(3) . . ?
C31 P13 C25 110.8(3) . . ?
N12 P13 Se13 117.80(18) . . ?
C31 P13 Se13 111.2(2) . . ?
C25 P13 Se13 110.8(2) . . ?
N12 P14 C187 102.5(3) . . ?
N12 P14 C37 108.1(3) . . ?
C187 P14 C37 107.8(3) . . ?
N12 P14 Se14 115.14(19) . . ?
C187 P14 Se14 110.3(2) . . ?
C37 P14 Se14 112.4(2) . . ?
P11 N11 P12 125.6(3) . . ?
P11 N11 H11 113(7) . . ?
P12 N11 H11 118(7) . . ?
P13 N12 P14 127.9(3) . . ?
P13 N12 H12 107.0 . . ?
P14 N12 H12 121.8 . . ?
C2 C1 C6 120.7(6) . . ?
C2 C1 P11 120.9(5) . . ?
C6 C1 P11 118.3(5) . . ?
C1 C2 C3 119.1(7) . . ?
C1 C2 H2A 120.4 . . ?
C3 C2 H2A 120.4 . . ?
C4 C3 C2 120.0(7) . . ?
C4 C3 H3A 120.0 . . ?
C2 C3 H3A 120.0 . . ?
C5 C4 C3 120.6(7) . . ?
C5 C4 H4A 119.7 . . ?
C3 C4 H4A 119.7 . . ?
C4 C5 C6 120.8(7) . . ?
C4 C5 H5A 119.6 . . ?
C6 C5 H5A 119.6 . . ?
C5 C6 C1 118.8(6) . . ?
C5 C6 H6A 120.6 . . ?
C1 C6 H6A 120.6 . . ?
C8 C7 C12 119.6(6) . . ?
C8 C7 P11 118.0(5) . . ?
C12 C7 P11 122.1(5) . . ?
C9 C8 C7 120.4(7) . . ?
C9 C8 H8A 119.8 . . ?
C7 C8 H8A 119.8 . . ?
C8 C9 C10 120.5(7) . . ?
C8 C9 H9A 119.8 . . ?
C10 C9 H9A 119.8 . . ?
C11 C10 C9 119.6(7) . . ?
C11 C10 H10A 120.2 . . ?
C9 C10 H10A 120.2 . . ?
C10 C11 C12 121.0(7) . . ?
C10 C11 H11A 119.5 . . ?
C12 C11 H11A 119.5 . . ?
C7 C12 C11 118.9(7) . . ?
C7 C12 H12A 120.5 . . ?
C11 C12 H12A 120.5 . . ?
C14 C13 C18 119.5(6) . . ?
C14 C13 P12 119.9(5) . . ?
C18 C13 P12 120.5(5) . . ?
C13 C14 C15 120.3(6) . . ?
C13 C14 H14A 119.9 . . ?
C15 C14 H14A 119.9 . . ?
C16 C15 C14 119.2(7) . . ?
C16 C15 H15A 120.4 . . ?
C14 C15 H15A 120.4 . . ?
C15 C16 C17 121.2(7) . . ?
C15 C16 H16A 119.4 . . ?
C17 C16 H16A 119.4 . . ?
C16 C17 C18 119.9(6) . . ?
C16 C17 H17A 120.1 . . ?
C18 C17 H17A 120.1 . . ?
C17 C18 C13 119.9(7) . . ?
C17 C18 H18A 120.0 . . ?
C13 C18 H18A 120.0 . . ?
C24 C19 C20 118.8(6) . . ?
C24 C19 P12 119.2(5) . . ?
C20 C19 P12 121.9(5) . . ?
C21 C20 C19 120.8(7) . . ?
C21 C20 H20A 119.6 . . ?
C19 C20 H20A 119.6 . . ?
C20 C21 C22 119.5(7) . . ?
C20 C21 H21A 120.3 . . ?
C22 C21 H21A 120.3 . . ?
C23 C22 C21 120.8(6) . . ?
C23 C22 H22A 119.6 . . ?
C21 C22 H22A 119.6 . . ?
C22 C23 C24 119.5(7) . . ?
C22 C23 H23A 120.2 . . ?
C24 C23 H23A 120.2 . . ?
C19 C24 C23 120.6(6) . . ?
C19 C24 H24A 119.7 . . ?
C23 C24 H24A 119.7 . . ?
C30 C25 C26 120.6(6) . . ?
C30 C25 P13 117.3(4) . . ?
C26 C25 P13 122.0(5) . . ?
C27 C26 C25 119.1(6) . . ?
C27 C26 H26A 120.4 . . ?
C25 C26 H26A 120.4 . . ?
C28 C27 C26 120.3(6) . . ?
C28 C27 H27A 119.9 . . ?
C26 C27 H27A 119.9 . . ?
C27 C28 C29 120.4(6) . . ?
C27 C28 H28A 119.8 . . ?
C29 C28 H28A 119.8 . . ?
C28 C29 C30 119.8(7) . . ?
C28 C29 H29A 120.1 . . ?
C30 C29 H29A 120.1 . . ?
C25 C30 C29 119.7(6) . . ?
C25 C30 H30A 120.1 . . ?
C29 C30 H30A 120.1 . . ?
C36 C31 C32 119.3(6) . . ?
C36 C31 P13 119.6(5) . . ?
C32 C31 P13 120.9(5) . . ?
C33 C32 C31 119.3(7) . . ?
C33 C32 H32A 120.3 . . ?
C31 C32 H32A 120.3 . . ?
C32 C33 C34 120.9(7) . . ?
C32 C33 H33A 119.6 . . ?
C34 C33 H33A 119.6 . . ?
C35 C34 C33 119.4(7) . . ?
C35 C34 H34A 120.3 . . ?
C33 C34 H34A 120.3 . . ?
C36 C35 C34 121.0(7) . . ?
C36 C35 H35A 119.5 . . ?
C34 C35 H35A 119.5 . . ?
C35 C36 C31 120.0(6) . . ?
C35 C36 H36A 120.0 . . ?
C31 C36 H36A 120.0 . . ?
C38 C37 C42 121.2(6) . . ?
C38 C37 P14 118.3(5) . . ?
C42 C37 P14 120.5(5) . . ?
C37 C38 C39 119.7(6) . . ?
C37 C38 H38A 120.1 . . ?
C39 C38 H38A 120.1 . . ?
C40 C39 C38 119.4(7) . . ?
C40 C39 H39A 120.3 . . ?
C38 C39 H39A 120.3 . . ?
C39 C40 C41 120.6(7) . . ?
C39 C40 H40A 119.7 . . ?
C41 C40 H40A 119.7 . . ?
C40 C41 C42 119.9(7) . . ?
C40 C41 H41A 120.0 . . ?
C42 C41 H41A 120.0 . . ?
C37 C42 C41 119.1(6) . . ?
C37 C42 H42A 120.4 . . ?
C41 C42 H42A 120.4 . . ?
C188 C187 C192 120.0(6) . . ?
C188 C187 P14 121.3(5) . . ?
C192 C187 P14 118.6(5) . . ?
C187 C188 C189 119.5(6) . . ?
C187 C188 H18B 120.2 . . ?
C189 C188 H18B 120.2 . . ?
C190 C189 C188 120.1(6) . . ?
C190 C189 H18C 120.0 . . ?
C188 C189 H18C 120.0 . . ?
C191 C190 C189 120.5(6) . . ?
C191 C190 H19A 119.8 . . ?
C189 C190 H19A 119.8 . . ?
C190 C191 C192 119.9(7) . . ?
C190 C191 H19B 120.0 . . ?
C192 C191 H19B 120.0 . . ?
C191 C192 C187 119.9(6) . . ?
C191 C192 H19C 120.1 . . ?
C187 C192 H19C 120.1 . . ?
Se24 Ag2 Se22 108.66(3) . . ?
Se24 Ag2 Se21 120.89(3) . . ?
Se22 Ag2 Se21 102.64(2) . . ?
Se24 Ag2 Se23 110.52(3) . . ?
Se22 Ag2 Se23 117.47(3) . . ?
Se21 Ag2 Se23 96.69(3) . . ?
P22 Se21 Ag2 99.05(5) . . ?
P21 Se22 Ag2 101.84(5) . . ?
P23 Se23 Ag2 95.62(5) . . ?
P24 Se24 Ag2 91.47(5) . . ?
N21 P21 C49 105.6(3) . . ?
N21 P21 C43 109.0(3) . . ?
C49 P21 C43 104.7(3) . . ?
N21 P21 Se22 115.9(2) . . ?
C49 P21 Se22 105.7(2) . . ?
C43 P21 Se22 114.8(2) . . ?
N21 P22 C61 105.5(3) . . ?
N21 P22 C55 104.2(3) . . ?
C61 P22 C55 108.3(3) . . ?
N21 P22 Se21 115.98(19) . . ?
C61 P22 Se21 113.9(2) . . ?
C55 P22 Se21 108.4(2) . . ?
N22 P23 C67 102.0(3) . . ?
N22 P23 C73 107.4(3) . . ?
C67 P23 C73 109.9(3) . . ?
N22 P23 Se23 114.46(18) . . ?
C67 P23 Se23 109.6(2) . . ?
C73 P23 Se23 112.9(2) . . ?
N22 P24 C85 106.3(3) . . ?
N22 P24 C79 101.7(3) . . ?
C85 P24 C79 106.8(3) . . ?
N22 P24 Se24 117.1(2) . . ?
C85 P24 Se24 113.1(2) . . ?
C79 P24 Se24 110.8(2) . . ?
P21 N21 P22 125.0(3) . . ?
P21 N21 H21 118(6) . . ?
P22 N21 H21 115(6) . . ?
P23 N22 P24 128.9(3) . . ?
P23 N22 H22 108(7) . . ?
P24 N22 H22 115(7) . . ?
C48 C43 C44 119.9(6) . . ?
C48 C43 P21 121.9(5) . . ?
C44 C43 P21 118.1(5) . . ?
C45 C44 C43 119.4(6) . . ?
C45 C44 H44A 120.3 . . ?
C43 C44 H44A 120.3 . . ?
C44 C45 C46 120.3(7) . . ?
C44 C45 H45A 119.9 . . ?
C46 C45 H45A 119.9 . . ?
C47 C46 C45 120.1(7) . . ?
C47 C46 H46A 119.9 . . ?
C45 C46 H46A 119.9 . . ?
C48 C47 C46 119.7(6) . . ?
C48 C47 H47A 120.2 . . ?
C46 C47 H47A 120.2 . . ?
C47 C48 C43 120.7(6) . . ?
C47 C48 H48A 119.7 . . ?
C43 C48 H48A 119.7 . . ?
C50 C49 C54 119.5(6) . . ?
C50 C49 P21 117.9(5) . . ?
C54 C49 P21 121.9(5) . . ?
C51 C50 C49 120.7(7) . . ?
C51 C50 H50A 119.7 . . ?
C49 C50 H50A 119.7 . . ?
C52 C51 C50 119.8(7) . . ?
C52 C51 H51A 120.1 . . ?
C50 C51 H51A 120.1 . . ?
C51 C52 C53 120.9(7) . . ?
C51 C52 H52A 119.6 . . ?
C53 C52 H52A 119.6 . . ?
C52 C53 C54 119.7(7) . . ?
C52 C53 H53A 120.2 . . ?
C54 C53 H53A 120.2 . . ?
C49 C54 C53 119.4(7) . . ?
C49 C54 H54A 120.3 . . ?
C53 C54 H54A 120.3 . . ?
C56 C55 C60 118.7(6) . . ?
C56 C55 P22 118.8(5) . . ?
C60 C55 P22 122.4(5) . . ?
C55 C56 C57 121.1(6) . . ?
C55 C56 H56A 119.4 . . ?
C57 C56 H56A 119.4 . . ?
C58 C57 C56 119.9(6) . . ?
C58 C57 H57A 120.0 . . ?
C56 C57 H57A 120.0 . . ?
C59 C58 C57 119.1(6) . . ?
C59 C58 H58A 120.5 . . ?
C57 C58 H58A 120.5 . . ?
C58 C59 C60 121.6(7) . . ?
C58 C59 H59A 119.2 . . ?
C60 C59 H59A 119.2 . . ?
C59 C60 C55 119.5(7) . . ?
C59 C60 H60A 120.3 . . ?
C55 C60 H60A 120.3 . . ?
C62 C61 C66 119.6(6) . . ?
C62 C61 P22 120.0(5) . . ?
C66 C61 P22 120.4(5) . . ?
C61 C62 C63 118.8(7) . . ?
C61 C62 H62A 120.6 . . ?
C63 C62 H62A 120.6 . . ?
C64 C63 C62 122.1(7) . . ?
C64 C63 H63A 118.9 . . ?
C62 C63 H63A 118.9 . . ?
C63 C64 C65 119.0(7) . . ?
C63 C64 H64A 120.5 . . ?
C65 C64 H64A 120.5 . . ?
C64 C65 C66 120.0(7) . . ?
C64 C65 H65A 120.0 . . ?
C66 C65 H65A 120.0 . . ?
C61 C66 C65 120.4(7) . . ?
C61 C66 H66A 119.8 . . ?
C65 C66 H66A 119.8 . . ?
C68 C67 C72 118.1(6) . . ?
C68 C67 P23 121.1(5) . . ?
C72 C67 P23 120.3(5) . . ?
C67 C68 C69 120.4(6) . . ?
C67 C68 H68A 119.8 . . ?
C69 C68 H68A 119.8 . . ?
C70 C69 C68 120.6(7) . . ?
C70 C69 H69A 119.7 . . ?
C68 C69 H69A 119.7 . . ?
C69 C70 C71 119.4(7) . . ?
C69 C70 H70A 120.3 . . ?
C71 C70 H70A 120.3 . . ?
C72 C71 C70 120.1(7) . . ?
C72 C71 H71A 120.0 . . ?
C70 C71 H71A 120.0 . . ?
C71 C72 C67 121.4(7) . . ?
C71 C72 H72A 119.3 . . ?
C67 C72 H72A 119.3 . . ?
C78 C73 C74 119.1(6) . . ?
C78 C73 P23 122.2(5) . . ?
C74 C73 P23 118.4(5) . . ?
C75 C74 C73 120.0(7) . . ?
C75 C74 H74A 120.0 . . ?
C73 C74 H74A 120.0 . . ?
C76 C75 C74 120.0(7) . . ?
C76 C75 H75A 120.0 . . ?
C74 C75 H75A 120.0 . . ?
C75 C76 C77 120.2(7) . . ?
C75 C76 H76A 119.9 . . ?
C77 C76 H76A 119.9 . . ?
C78 C77 C76 119.9(7) . . ?
C78 C77 H77A 120.0 . . ?
C76 C77 H77A 120.0 . . ?
C77 C78 C73 120.8(7) . . ?
C77 C78 H78A 119.6 . . ?
C73 C78 H78A 119.6 . . ?
C84 C79 C80 120.9(6) . . ?
C84 C79 P24 119.3(5) . . ?
C80 C79 P24 119.7(5) . . ?
C81 C80 C79 119.2(6) . . ?
C81 C80 H80A 120.4 . . ?
C79 C80 H80A 120.4 . . ?
C82 C81 C80 119.7(6) . . ?
C82 C81 H81A 120.2 . . ?
C80 C81 H81A 120.2 . . ?
C81 C82 C83 121.4(6) . . ?
C81 C82 H82A 119.3 . . ?
C83 C82 H82A 119.3 . . ?
C82 C83 C84 119.8(7) . . ?
C82 C83 H83A 120.1 . . ?
C84 C83 H83A 120.1 . . ?
C83 C84 C79 119.1(6) . . ?
C83 C84 H84A 120.5 . . ?
C79 C84 H84A 120.5 . . ?
C90 C85 C86 119.1(6) . . ?
C90 C85 P24 122.7(5) . . ?
C86 C85 P24 118.1(5) . . ?
C87 C86 C85 120.7(7) . . ?
C87 C86 H86A 119.6 . . ?
C85 C86 H86A 119.6 . . ?
C86 C87 C88 120.2(7) . . ?
C86 C87 H87A 119.9 . . ?
C88 C87 H87A 119.9 . . ?
C89 C88 C87 119.6(6) . . ?
C89 C88 H88A 120.2 . . ?
C87 C88 H88A 120.2 . . ?
C88 C89 C90 120.3(7) . . ?
C88 C89 H89A 119.8 . . ?
C90 C89 H89A 119.8 . . ?
C89 C90 C85 119.9(6) . . ?
C89 C90 H90A 120.0 . . ?
C85 C90 H90A 120.0 . . ?
Se33 Ag3 Se31 130.98(3) . . ?
Se33 Ag3 Se34 107.22(2) . . ?
Se31 Ag3 Se34 93.15(3) . . ?
Se33 Ag3 Se32 96.66(3) . . ?
Se31 Ag3 Se32 104.86(2) . . ?
Se34 Ag3 Se32 128.20(3) . . ?
P31 Se31 Ag3 94.30(5) . . ?
P32 Se32 Ag3 96.39(5) . . ?
P33 Se33 Ag3 98.36(5) . . ?
P34 Se34 Ag3 95.37(5) . . ?
N31 P31 C91 106.6(3) . . ?
N31 P31 C97 104.8(3) . . ?
C91 P31 C97 104.3(3) . . ?
N31 P31 Se31 116.1(2) . . ?
C91 P31 Se31 112.7(2) . . ?
C97 P31 Se31 111.5(2) . . ?
N31 P32 C109 103.9(3) . . ?
N31 P32 C103 108.3(3) . . ?
C109 P32 C103 106.7(3) . . ?
N31 P32 Se32 114.28(19) . . ?
C109 P32 Se32 109.9(2) . . ?
C103 P32 Se32 113.0(2) . . ?
N32 P33 C115 107.6(3) . . ?
N32 P33 C121 104.9(3) . . ?
C115 P33 C121 107.4(3) . . ?
N32 P33 Se33 115.38(19) . . ?
C115 P33 Se33 111.9(2) . . ?
C121 P33 Se33 109.1(2) . . ?
N32 P34 C127 102.6(3) . . ?
N32 P34 C133 104.9(3) . . ?
C127 P34 C133 108.0(3) . . ?
N32 P34 Se34 117.47(19) . . ?
C127 P34 Se34 111.1(2) . . ?
C133 P34 Se34 111.9(2) . . ?
P32 N31 P31 123.9(3) . . ?
P32 N31 H31 114(6) . . ?
P31 N31 H31 115(6) . . ?
P34 N32 P33 127.3(3) . . ?
P34 N32 H32 115(5) . . ?
P33 N32 H32 117(5) . . ?
C92 C91 C96 117.6(6) . . ?
C92 C91 P31 123.6(5) . . ?
C96 C91 P31 118.6(5) . . ?
C93 C92 C91 120.3(6) . . ?
C93 C92 H92A 119.9 . . ?
C91 C92 H92A 119.9 . . ?
C94 C93 C92 120.7(7) . . ?
C94 C93 H93A 119.7 . . ?
C92 C93 H93A 119.7 . . ?
C93 C94 C95 120.8(7) . . ?
C93 C94 H94A 119.6 . . ?
C95 C94 H94A 119.6 . . ?
C96 C95 C94 118.8(7) . . ?
C96 C95 H95A 120.6 . . ?
C94 C95 H95A 120.6 . . ?
C95 C96 C91 121.8(7) . . ?
C95 C96 H96A 119.1 . . ?
C91 C96 H96A 119.1 . . ?
C102 C97 C98 119.9(6) . . ?
C102 C97 P31 118.9(5) . . ?
C98 C97 P31 121.0(5) . . ?
C99 C98 C97 118.8(6) . . ?
C99 C98 H98A 120.6 . . ?
C97 C98 H98A 120.6 . . ?
C100 C99 C98 121.6(6) . . ?
C100 C99 H99A 119.2 . . ?
C98 C99 H99A 119.2 . . ?
C99 C100 C101 120.0(6) . . ?
C99 C100 H10B 120.0 . . ?
C101 C100 H10B 120.0 . . ?
C100 C101 C102 119.9(7) . . ?
C100 C101 H10C 120.1 . . ?
C102 C101 H10C 120.1 . . ?
C97 C102 C101 119.8(6) . . ?
C97 C102 H10D 120.1 . . ?
C101 C102 H10D 120.1 . . ?
C104 C103 C108 119.3(6) . . ?
C104 C103 P32 119.6(5) . . ?
C108 C103 P32 121.1(5) . . ?
C105 C104 C103 119.5(6) . . ?
C105 C104 H10E 120.3 . . ?
C103 C104 H10E 120.3 . . ?
C106 C105 C104 120.6(7) . . ?
C106 C105 H10F 119.7 . . ?
C104 C105 H10F 119.7 . . ?
C107 C106 C105 120.1(7) . . ?
C107 C106 H10G 119.9 . . ?
C105 C106 H10G 119.9 . . ?
C106 C107 C108 120.4(6) . . ?
C106 C107 H10H 119.8 . . ?
C108 C107 H10H 119.8 . . ?
C107 C108 C103 120.0(6) . . ?
C107 C108 H10I 120.0 . . ?
C103 C108 H10I 120.0 . . ?
C114 C109 C110 119.5(6) . . ?
C114 C109 P32 121.9(5) . . ?
C110 C109 P32 118.4(5) . . ?
C111 C110 C109 119.9(6) . . ?
C111 C110 H11B 120.1 . . ?
C109 C110 H11B 120.1 . . ?
C112 C111 C110 121.0(7) . . ?
C112 C111 H11C 119.5 . . ?
C110 C111 H11C 119.5 . . ?
C113 C112 C111 119.4(6) . . ?
C113 C112 H11D 120.3 . . ?
C111 C112 H11D 120.3 . . ?
C112 C113 C114 121.0(6) . . ?
C112 C113 H11E 119.5 . . ?
C114 C113 H11E 119.5 . . ?
C109 C114 C113 119.2(6) . . ?
C109 C114 H11F 120.4 . . ?
C113 C114 H11F 120.4 . . ?
C120 C115 C116 119.3(6) . . ?
C120 C115 P33 121.7(5) . . ?
C116 C115 P33 119.0(5) . . ?
C117 C116 C115 120.3(6) . . ?
C117 C116 H11G 119.9 . . ?
C115 C116 H11G 119.9 . . ?
C118 C117 C116 120.1(6) . . ?
C118 C117 H11H 119.9 . . ?
C116 C117 H11H 119.9 . . ?
C117 C118 C119 120.3(6) . . ?
C117 C118 H11I 119.8 . . ?
C119 C118 H11I 119.8 . . ?
C118 C119 C120 119.6(7) . . ?
C118 C119 H11J 120.2 . . ?
C120 C119 H11J 120.2 . . ?
C115 C120 C119 120.4(6) . . ?
C115 C120 H12B 119.8 . . ?
C119 C120 H12B 119.8 . . ?
C122 C121 C126 119.4(6) . . ?
C122 C121 P33 122.6(5) . . ?
C126 C121 P33 117.9(5) . . ?
C123 C122 C121 119.9(6) . . ?
C123 C122 H12C 120.0 . . ?
C121 C122 H12C 120.0 . . ?
C124 C123 C122 120.4(6) . . ?
C124 C123 H12D 119.8 . . ?
C122 C123 H12D 119.8 . . ?
C123 C124 C125 120.5(6) . . ?
C123 C124 H12E 119.8 . . ?
C125 C124 H12E 119.8 . . ?
C124 C125 C126 119.9(7) . . ?
C124 C125 H12F 120.1 . . ?
C126 C125 H12F 120.1 . . ?
C125 C126 C121 120.0(7) . . ?
C125 C126 H12G 120.0 . . ?
C121 C126 H12G 120.0 . . ?
C128 C127 C132 119.6(6) . . ?
C128 C127 P34 121.7(5) . . ?
C132 C127 P34 118.7(4) . . ?
C129 C128 C127 120.8(6) . . ?
C129 C128 H12H 119.6 . . ?
C127 C128 H12H 119.6 . . ?
C128 C129 C130 119.3(6) . . ?
C128 C129 H12I 120.3 . . ?
C130 C129 H12I 120.3 . . ?
C131 C130 C129 120.4(6) . . ?
C131 C130 H13A 119.8 . . ?
C129 C130 H13A 119.8 . . ?
C130 C131 C132 120.9(7) . . ?
C130 C131 H13B 119.5 . . ?
C132 C131 H13B 119.5 . . ?
C131 C132 C127 118.8(6) . . ?
C131 C132 H13C 120.6 . . ?
C127 C132 H13C 120.6 . . ?
C134 C133 C138 120.1(6) . . ?
C134 C133 P34 120.5(5) . . ?
C138 C133 P34 119.4(5) . . ?
C133 C134 C135 120.5(6) . . ?
C133 C134 H13D 119.8 . . ?
C135 C134 H13D 119.8 . . ?
C136 C135 C134 118.7(7) . . ?
C136 C135 H13E 120.7 . . ?
C134 C135 H13E 120.7 . . ?
C137 C136 C135 121.7(7) . . ?
C137 C136 H13F 119.2 . . ?
C135 C136 H13F 119.2 . . ?
C136 C137 C138 119.2(7) . . ?
C136 C137 H13G 120.4 . . ?
C138 C137 H13G 120.4 . . ?
C133 C138 C137 119.9(7) . . ?
C133 C138 H13H 120.1 . . ?
C137 C138 H13H 120.1 . . ?
Se44 Ag4 Se41 106.57(3) . . ?
Se44 Ag4 Se42 122.76(3) . . ?
Se41 Ag4 Se42 107.28(2) . . ?
Se44 Ag4 Se43 109.10(3) . . ?
Se41 Ag4 Se43 113.98(3) . . ?
Se42 Ag4 Se43 97.26(3) . . ?
P41 Se41 Ag4 96.52(5) . . ?
P42 Se42 Ag4 97.18(5) . . ?
P43 Se43 Ag4 94.48(5) . . ?
P44 Se44 Ag4 95.94(5) . . ?
N41 P41 C139 103.0(3) . . ?
N41 P41 C145 106.6(3) . . ?
C139 P41 C145 106.3(3) . . ?
N41 P41 Se41 117.39(19) . . ?
C139 P41 Se41 108.6(2) . . ?
C145 P41 Se41 113.9(2) . . ?
N41 P42 C157 104.4(3) . . ?
N41 P42 C151 107.1(3) . . ?
C157 P42 C151 106.7(3) . . ?
N41 P42 Se42 115.04(19) . . ?
C157 P42 Se42 109.4(2) . . ?
C151 P42 Se42 113.5(2) . . ?
N42 P43 C169 102.7(3) . . ?
N42 P43 C163 105.3(3) . . ?
C169 P43 C163 108.7(3) . . ?
N42 P43 Se43 117.61(19) . . ?
C169 P43 Se43 109.4(2) . . ?
C163 P43 Se43 112.4(2) . . ?
N42 P44 C181 105.7(3) . . ?
N42 P44 C175 107.2(3) . . ?
C181 P44 C175 107.5(3) . . ?
N42 P44 Se44 115.13(19) . . ?
C181 P44 Se44 109.7(2) . . ?
C175 P44 Se44 111.2(2) . . ?
P42 N41 P41 127.0(3) . . ?
P42 N41 H41 116(6) . . ?
P41 N41 H41 115(6) . . ?
P43 N42 P44 127.6(3) . . ?
P43 N42 H42 111(6) . . ?
P44 N42 H42 121(6) . . ?
C140 C139 C144 119.5(6) . . ?
C140 C139 P41 122.1(5) . . ?
C144 C139 P41 118.4(5) . . ?
C139 C140 C141 118.8(7) . . ?
C139 C140 H14B 120.6 . . ?
C141 C140 H14B 120.6 . . ?
C142 C141 C140 120.8(7) . . ?
C142 C141 H14C 119.6 . . ?
C140 C141 H14C 119.6 . . ?
C143 C142 C141 119.5(6) . . ?
C143 C142 H14D 120.3 . . ?
C141 C142 H14D 120.3 . . ?
C142 C143 C144 121.3(7) . . ?
C142 C143 H14E 119.3 . . ?
C144 C143 H14E 119.3 . . ?
C143 C144 C139 120.1(6) . . ?
C143 C144 H14F 119.9 . . ?
C139 C144 H14F 119.9 . . ?
C146 C145 C150 120.3(6) . . ?
C146 C145 P41 119.6(5) . . ?
C150 C145 P41 119.9(5) . . ?
C145 C146 C147 118.2(6) . . ?
C145 C146 H14G 120.9 . . ?
C147 C146 H14G 120.9 . . ?
C148 C147 C146 121.4(7) . . ?
C148 C147 H14H 119.3 . . ?
C146 C147 H14H 119.3 . . ?
C147 C148 C149 120.4(7) . . ?
C147 C148 H14I 119.8 . . ?
C149 C148 H14I 119.8 . . ?
C148 C149 C150 120.3(7) . . ?
C148 C149 H14J 119.9 . . ?
C150 C149 H14J 119.9 . . ?
C149 C150 C145 119.5(6) . . ?
C149 C150 H15B 120.3 . . ?
C145 C150 H15B 120.3 . . ?
C152 C151 C156 119.8(6) . . ?
C152 C151 P42 121.6(5) . . ?
C156 C151 P42 118.6(5) . . ?
C153 C152 C151 120.0(6) . . ?
C153 C152 H15C 120.0 . . ?
C151 C152 H15C 120.0 . . ?
C152 C153 C154 120.6(6) . . ?
C152 C153 H15D 119.7 . . ?
C154 C153 H15D 119.7 . . ?
C155 C154 C153 119.4(6) . . ?
C155 C154 H15E 120.3 . . ?
C153 C154 H15E 120.3 . . ?
C156 C155 C154 121.4(6) . . ?
C156 C155 H15F 119.3 . . ?
C154 C155 H15F 119.3 . . ?
C155 C156 C151 118.8(6) . . ?
C155 C156 H15G 120.6 . . ?
C151 C156 H15G 120.6 . . ?
C162 C157 C158 119.1(5) . . ?
C162 C157 P42 117.7(5) . . ?
C158 C157 P42 123.1(5) . . ?
C159 C158 C157 119.2(6) . . ?
C159 C158 H15H 120.4 . . ?
C157 C158 H15H 120.4 . . ?
C160 C159 C158 121.0(6) . . ?
C160 C159 H15I 119.5 . . ?
C158 C159 H15I 119.5 . . ?
C159 C160 C161 119.9(6) . . ?
C159 C160 H16B 120.0 . . ?
C161 C160 H16B 120.0 . . ?
C162 C161 C160 120.2(6) . . ?
C162 C161 H16C 119.9 . . ?
C160 C161 H16C 119.9 . . ?
C161 C162 C157 120.6(6) . . ?
C161 C162 H16D 119.7 . . ?
C157 C162 H16D 119.7 . . ?
C164 C163 C168 120.2(6) . . ?
C164 C163 P43 120.4(5) . . ?
C168 C163 P43 119.3(5) . . ?
C163 C164 C165 119.3(7) . . ?
C163 C164 H16E 120.4 . . ?
C165 C164 H16E 120.4 . . ?
C166 C165 C164 119.7(7) . . ?
C166 C165 H16F 120.2 . . ?
C164 C165 H16F 120.2 . . ?
C165 C166 C167 120.5(7) . . ?
C165 C166 H16G 119.8 . . ?
C167 C166 H16G 119.8 . . ?
C168 C167 C166 120.6(7) . . ?
C168 C167 H16H 119.7 . . ?
C166 C167 H16H 119.7 . . ?
C167 C168 C163 119.7(7) . . ?
C167 C168 H16I 120.2 . . ?
C163 C168 H16I 120.2 . . ?
C174 C169 C170 120.4(6) . . ?
C174 C169 P43 118.0(5) . . ?
C170 C169 P43 121.6(5) . . ?
C169 C170 C171 119.0(7) . . ?
C169 C170 H17B 120.5 . . ?
C171 C170 H17B 120.5 . . ?
C172 C171 C170 120.5(6) . . ?
C172 C171 H17C 119.8 . . ?
C170 C171 H17C 119.8 . . ?
C171 C172 C173 121.0(6) . . ?
C171 C172 H17D 119.5 . . ?
C173 C172 H17D 119.5 . . ?
C172 C173 C174 119.4(7) . . ?
C172 C173 H17E 120.3 . . ?
C174 C173 H17E 120.3 . . ?
C169 C174 C173 119.6(6) . . ?
C169 C174 H17F 120.2 . . ?
C173 C174 H17F 120.2 . . ?
C180 C175 C176 119.3(6) . . ?
C180 C175 P44 122.4(5) . . ?
C176 C175 P44 118.3(5) . . ?
C175 C176 C177 120.6(6) . . ?
C175 C176 H17G 119.7 . . ?
C177 C176 H17G 119.7 . . ?
C178 C177 C176 118.9(6) . . ?
C178 C177 H17H 120.5 . . ?
C176 C177 H17H 120.5 . . ?
C177 C178 C179 121.4(6) . . ?
C177 C178 H17I 119.3 . . ?
C179 C178 H17I 119.3 . . ?
C178 C179 C180 119.9(7) . . ?
C178 C179 H17J 120.0 . . ?
C180 C179 H17J 120.0 . . ?
C175 C180 C179 119.9(6) . . ?
C175 C180 H18D 120.0 . . ?
C179 C180 H18D 120.0 . . ?
C182 C181 C186 119.6(6) . . ?
C182 C181 P44 120.4(5) . . ?
C186 C181 P44 120.0(5) . . ?
C181 C182 C183 119.0(6) . . ?
C181 C182 H18E 120.5 . . ?
C183 C182 H18E 120.5 . . ?
C184 C183 C182 120.6(6) . . ?
C184 C183 H18F 119.7 . . ?
C182 C183 H18F 119.7 . . ?
C183 C184 C185 120.5(7) . . ?
C183 C184 H18G 119.8 . . ?
C185 C184 H18G 119.8 . . ?
C186 C185 C184 119.0(7) . . ?
C186 C185 H18H 120.5 . . ?
C184 C185 H18H 120.5 . . ?
C185 C186 C181 121.4(6) . . ?
C185 C186 H18I 119.3 . . ?
C181 C186 H18I 119.3 . . ?

loop_
_geom_bond_atom_site_label_1
_geom_bond_atom_site_label_2
_geom_bond_distance
_geom_bond_site_symmetry_2
_geom_bond_publ_flag
Ag1 Se14 2.6393(8) . ?
Ag1 Se11 2.6571(8) . ?
Ag1 Se12 2.6747(8) . ?
Ag1 Se13 2.7141(9) . ?
Se11 P11 2.1262(16) . ?
Se12 P12 2.1162(16) . ?
Se13 P13 2.1179(16) . ?
Se14 P14 2.1221(16) . ?
P11 N11 1.679(5) . ?
P11 C7 1.805(6) . ?
P11 C1 1.805(6) . ?
P12 N11 1.685(5) . ?
P12 C19 1.808(6) . ?
P12 C13 1.814(7) . ?
P13 N12 1.679(5) . ?
P13 C31 1.800(6) . ?
P13 C25 1.812(6) . ?
P14 N12 1.685(5) . ?
P14 C187 1.812(6) . ?
P14 C37 1.812(6) . ?
N11 H11 0.76(8) . ?
N12 H12 1.0322 . ?
C1 C2 1.386(8) . ?
C1 C6 1.404(9) . ?
C2 C3 1.399(10) . ?
C2 H2A 0.9500 . ?
C3 C4 1.382(10) . ?
C3 H3A 0.9500 . ?
C4 C5 1.372(10) . ?
C4 H4A 0.9500 . ?
C5 C6 1.385(9) . ?
C5 H5A 0.9500 . ?
C6 H6A 0.9500 . ?
C7 C8 1.390(9) . ?
C7 C12 1.393(9) . ?
C8 C9 1.370(10) . ?
C8 H8A 0.9500 . ?
C9 C10 1.383(11) . ?
C9 H9A 0.9500 . ?
C10 C11 1.368(11) . ?
C10 H10A 0.9500 . ?
C11 C12 1.396(9) . ?
C11 H11A 0.9500 . ?
C12 H12A 0.9500 . ?
C13 C14 1.390(9) . ?
C13 C18 1.397(8) . ?
C14 C15 1.391(10) . ?
C14 H14A 0.9500 . ?
C15 C16 1.376(10) . ?
C15 H15A 0.9500 . ?
C16 C17 1.378(11) . ?
C16 H16A 0.9500 . ?
C17 C18 1.380(10) . ?
C17 H17A 0.9500 . ?
C18 H18A 0.9500 . ?
C19 C24 1.380(9) . ?
C19 C20 1.385(9) . ?
C20 C21 1.376(9) . ?
C20 H20A 0.9500 . ?
C21 C22 1.379(10) . ?
C21 H21A 0.9500 . ?
C22 C23 1.364(10) . ?
C22 H22A 0.9500 . ?
C23 C24 1.389(9) . ?
C23 H23A 0.9500 . ?
C24 H24A 0.9500 . ?
C25 C30 1.385(9) . ?
C25 C26 1.393(8) . ?
C26 C27 1.392(9) . ?
C26 H26A 0.9500 . ?
C27 C28 1.378(10) . ?
C27 H27A 0.9500 . ?
C28 C29 1.387(9) . ?
C28 H28A 0.9500 . ?
C29 C30 1.387(9) . ?
C29 H29A 0.9500 . ?
C30 H30A 0.9500 . ?
C31 C36 1.395(8) . ?
C31 C32 1.406(9) . ?
C32 C33 1.383(10) . ?
C32 H32A 0.9500 . ?
C33 C34 1.385(11) . ?
C33 H33A 0.9500 . ?
C34 C35 1.377(11) . ?
C34 H34A 0.9500 . ?
C35 C36 1.375(9) . ?
C35 H35A 0.9500 . ?
C36 H36A 0.9500 . ?
C37 C38 1.374(9) . ?
C37 C42 1.386(9) . ?
C38 C39 1.396(9) . ?
C38 H38A 0.9500 . ?
C39 C40 1.384(10) . ?
C39 H39A 0.9500 . ?
C40 C41 1.385(10) . ?
C40 H40A 0.9500 . ?
C41 C42 1.391(9) . ?
C41 H41A 0.9500 . ?
C42 H42A 0.9500 . ?
C187 C188 1.382(8) . ?
C187 C192 1.399(9) . ?
C188 C189 1.396(9) . ?
C188 H18B 0.9500 . ?
C189 C190 1.383(10) . ?
C189 H18C 0.9500 . ?
C190 C191 1.378(10) . ?
C190 H19A 0.9500 . ?
C191 C192 1.385(9) . ?
C191 H19B 0.9500 . ?
C192 H19C 0.9500 . ?
Ag2 Se24 2.6237(8) . ?
Ag2 Se22 2.6430(8) . ?
Ag2 Se21 2.6464(8) . ?
Ag2 Se23 2.6899(9) . ?
Se21 P22 2.1160(17) . ?
Se22 P21 2.1239(17) . ?
Se23 P23 2.1209(16) . ?
Se24 P24 2.1234(17) . ?
P21 N21 1.673(5) . ?
P21 C49 1.804(6) . ?
P21 C43 1.805(6) . ?
P22 N21 1.698(5) . ?
P22 C61 1.804(7) . ?
P22 C55 1.805(6) . ?
P23 N22 1.674(5) . ?
P23 C67 1.803(6) . ?
P23 C73 1.804(7) . ?
P24 N22 1.678(5) . ?
P24 C85 1.805(6) . ?
P24 C79 1.813(6) . ?
N21 H21 0.79(8) . ?
N22 H22 0.72(8) . ?
C43 C48 1.384(9) . ?
C43 C44 1.395(9) . ?
C44 C45 1.386(9) . ?
C44 H44A 0.9500 . ?
C45 C46 1.389(9) . ?
C45 H45A 0.9500 . ?
C46 C47 1.384(10) . ?
C46 H46A 0.9500 . ?
C47 C48 1.380(10) . ?
C47 H47A 0.9500 . ?
C48 H48A 0.9500 . ?
C49 C50 1.389(9) . ?
C49 C54 1.395(9) . ?
C50 C51 1.381(9) . ?
C50 H50A 0.9500 . ?
C51 C52 1.370(11) . ?
C51 H51A 0.9500 . ?
C52 C53 1.384(11) . ?
C52 H52A 0.9500 . ?
C53 C54 1.401(9) . ?
C53 H53A 0.9500 . ?
C54 H54A 0.9500 . ?
C55 C56 1.377(9) . ?
C55 C60 1.391(9) . ?
C56 C57 1.391(9) . ?
C56 H56A 0.9500 . ?
C57 C58 1.379(9) . ?
C57 H57A 0.9500 . ?
C58 C59 1.365(10) . ?
C58 H58A 0.9500 . ?
C59 C60 1.389(9) . ?
C59 H59A 0.9500 . ?
C60 H60A 0.9500 . ?
C61 C62 1.391(9) . ?
C61 C66 1.392(9) . ?
C62 C63 1.398(11) . ?
C62 H62A 0.9500 . ?
C63 C64 1.367(12) . ?
C63 H63A 0.9500 . ?
C64 C65 1.391(11) . ?
C64 H64A 0.9500 . ?
C65 C66 1.394(10) . ?
C65 H65A 0.9500 . ?
C66 H66A 0.9500 . ?
C67 C68 1.377(9) . ?
C67 C72 1.399(9) . ?
C68 C69 1.388(9) . ?
C68 H68A 0.9500 . ?
C69 C70 1.374(10) . ?
C69 H69A 0.9500 . ?
C70 C71 1.382(10) . ?
C70 H70A 0.9500 . ?
C71 C72 1.361(10) . ?
C71 H71A 0.9500 . ?
C72 H72A 0.9500 . ?
C73 C78 1.386(9) . ?
C73 C74 1.404(9) . ?
C74 C75 1.386(10) . ?
C74 H74A 0.9500 . ?
C75 C76 1.384(11) . ?
C75 H75A 0.9500 . ?
C76 C77 1.386(11) . ?
C76 H76A 0.9500 . ?
C77 C78 1.378(10) . ?
C77 H77A 0.9500 . ?
C78 H78A 0.9500 . ?
C79 C84 1.389(9) . ?
C79 C80 1.394(9) . ?
C80 C81 1.389(9) . ?
C80 H80A 0.9500 . ?
C81 C82 1.371(10) . ?
C81 H81A 0.9500 . ?
C82 C83 1.381(10) . ?
C82 H82A 0.9500 . ?
C83 C84 1.387(9) . ?
C83 H83A 0.9500 . ?
C84 H84A 0.9500 . ?
C85 C90 1.391(9) . ?
C85 C86 1.396(8) . ?
C86 C87 1.371(9) . ?
C86 H86A 0.9500 . ?
C87 C88 1.392(10) . ?
C87 H87A 0.9500 . ?
C88 C89 1.383(10) . ?
C88 H88A 0.9500 . ?
C89 C90 1.391(9) . ?
C89 H89A 0.9500 . ?
C90 H90A 0.9500 . ?
Ag3 Se33 2.6360(8) . ?
Ag3 Se31 2.6676(8) . ?
Ag3 Se34 2.6838(8) . ?
Ag3 Se32 2.7283(8) . ?
Se31 P31 2.1169(17) . ?
Se32 P32 2.1222(16) . ?
Se33 P33 2.1197(16) . ?
Se34 P34 2.1204(16) . ?
P31 N31 1.692(5) . ?
P31 C91 1.797(7) . ?
P31 C97 1.808(6) . ?
P32 N31 1.686(5) . ?
P32 C109 1.797(6) . ?
P32 C103 1.800(6) . ?
P33 N32 1.683(5) . ?
P33 C115 1.803(6) . ?
P33 C121 1.812(6) . ?
P34 N32 1.679(5) . ?
P34 C127 1.800(6) . ?
P34 C133 1.815(6) . ?
N31 H31 0.80(8) . ?
N32 H32 0.93(8) . ?
C91 C92 1.394(9) . ?
C91 C96 1.406(8) . ?
C92 C93 1.388(9) . ?
C92 H92A 0.9500 . ?
C93 C94 1.359(10) . ?
C93 H93A 0.9500 . ?
C94 C95 1.387(11) . ?
C94 H94A 0.9500 . ?
C95 C96 1.376(10) . ?
C95 H95A 0.9500 . ?
C96 H96A 0.9500 . ?
C97 C102 1.382(9) . ?
C97 C98 1.401(8) . ?
C98 C99 1.398(9) . ?
C98 H98A 0.9500 . ?
C99 C100 1.352(10) . ?
C99 H99A 0.9500 . ?
C100 C101 1.387(10) . ?
C100 H10B 0.9500 . ?
C101 C102 1.407(9) . ?
C101 H10C 0.9500 . ?
C102 H10D 0.9500 . ?
C103 C104 1.398(8) . ?
C103 C108 1.402(8) . ?
C104 C105 1.397(9) . ?
C104 H10E 0.9500 . ?
C105 C106 1.378(9) . ?
C105 H10F 0.9500 . ?
C106 C107 1.376(10) . ?
C106 H10G 0.9500 . ?
C107 C108 1.389(9) . ?
C107 H10H 0.9500 . ?
C108 H10I 0.9500 . ?
C109 C114 1.392(9) . ?
C109 C110 1.395(9) . ?
C110 C111 1.380(9) . ?
C110 H11B 0.9500 . ?
C111 C112 1.375(10) . ?
C111 H11C 0.9500 . ?
C112 C113 1.372(10) . ?
C112 H11D 0.9500 . ?
C113 C114 1.398(9) . ?
C113 H11E 0.9500 . ?
C114 H11F 0.9500 . ?
C115 C120 1.380(9) . ?
C115 C116 1.393(8) . ?
C116 C117 1.387(9) . ?
C116 H11G 0.9500 . ?
C117 C118 1.378(10) . ?
C117 H11H 0.9500 . ?
C118 C119 1.381(10) . ?
C118 H11I 0.9500 . ?
C119 C120 1.401(9) . ?
C119 H11J 0.9500 . ?
C120 H12B 0.9500 . ?
C121 C122 1.390(8) . ?
C121 C126 1.399(9) . ?
C122 C123 1.384(9) . ?
C122 H12C 0.9500 . ?
C123 C124 1.375(10) . ?
C123 H12D 0.9500 . ?
C124 C125 1.379(10) . ?
C124 H12E 0.9500 . ?
C125 C126 1.386(10) . ?
C125 H12F 0.9500 . ?
C126 H12G 0.9500 . ?
C127 C128 1.389(8) . ?
C127 C132 1.407(9) . ?
C128 C129 1.380(9) . ?
C128 H12H 0.9500 . ?
C129 C130 1.396(10) . ?
C129 H12I 0.9500 . ?
C130 C131 1.369(9) . ?
C130 H13A 0.9500 . ?
C131 C132 1.394(9) . ?
C131 H13B 0.9500 . ?
C132 H13C 0.9500 . ?
C133 C134 1.379(9) . ?
C133 C138 1.391(8) . ?
C134 C135 1.401(9) . ?
C134 H13D 0.9500 . ?
C135 C136 1.382(10) . ?
C135 H13E 0.9500 . ?
C136 C137 1.379(11) . ?
C136 H13F 0.9500 . ?
C137 C138 1.397(10) . ?
C137 H13G 0.9500 . ?
C138 H13H 0.9500 . ?
Ag4 Se44 2.6335(9) . ?
Ag4 Se41 2.6384(8) . ?
Ag4 Se42 2.6555(8) . ?
Ag4 Se43 2.6621(9) . ?
Se41 P41 2.1287(16) . ?
Se42 P42 2.1160(16) . ?
Se43 P43 2.1220(17) . ?
Se44 P44 2.1251(17) . ?
P41 N41 1.691(5) . ?
P41 C139 1.804(6) . ?
P41 C145 1.813(6) . ?
P42 N41 1.676(5) . ?
P42 C157 1.801(6) . ?
P42 C151 1.815(6) . ?
P43 N42 1.681(5) . ?
P43 C169 1.815(6) . ?
P43 C163 1.821(7) . ?
P44 N42 1.685(5) . ?
P44 C181 1.805(6) . ?
P44 C175 1.805(6) . ?
N41 H41 0.82(8) . ?
N42 H42 0.87(8) . ?
C139 C140 1.384(9) . ?
C139 C144 1.402(9) . ?
C140 C141 1.406(9) . ?
C140 H14B 0.9500 . ?
C141 C142 1.380(11) . ?
C141 H14C 0.9500 . ?
C142 C143 1.362(10) . ?
C142 H14D 0.9500 . ?
C143 C144 1.368(9) . ?
C143 H14E 0.9500 . ?
C144 H14F 0.9500 . ?
C145 C146 1.384(8) . ?
C145 C150 1.400(9) . ?
C146 C147 1.393(10) . ?
C146 H14G 0.9500 . ?
C147 C148 1.363(11) . ?
C147 H14H 0.9500 . ?
C148 C149 1.364(10) . ?
C148 H14I 0.9500 . ?
C149 C150 1.380(10) . ?
C149 H14J 0.9500 . ?
C150 H15B 0.9500 . ?
C151 C152 1.394(8) . ?
C151 C156 1.410(8) . ?
C152 C153 1.368(9) . ?
C152 H15C 0.9500 . ?
C153 C154 1.390(9) . ?
C153 H15D 0.9500 . ?
C154 C155 1.382(9) . ?
C154 H15E 0.9500 . ?
C155 C156 1.373(9) . ?
C155 H15F 0.9500 . ?
C156 H15G 0.9500 . ?
C157 C162 1.397(9) . ?
C157 C158 1.399(9) . ?
C158 C159 1.400(9) . ?
C158 H15H 0.9500 . ?
C159 C160 1.370(10) . ?
C159 H15I 0.9500 . ?
C160 C161 1.383(9) . ?
C160 H16B 0.9500 . ?
C161 C162 1.381(9) . ?
C161 H16C 0.9500 . ?
C162 H16D 0.9500 . ?
C163 C164 1.381(9) . ?
C163 C168 1.392(9) . ?
C164 C165 1.401(10) . ?
C164 H16E 0.9500 . ?
C165 C166 1.369(12) . ?
C165 H16F 0.9500 . ?
C166 C167 1.379(11) . ?
C166 H16G 0.9500 . ?
C167 C168 1.364(10) . ?
C167 H16H 0.9500 . ?
C168 H16I 0.9500 . ?
C169 C174 1.382(9) . ?
C169 C170 1.388(8) . ?
C170 C171 1.397(9) . ?
C170 H17B 0.9500 . ?
C171 C172 1.364(10) . ?
C171 H17C 0.9500 . ?
C172 C173 1.373(9) . ?
C172 H17D 0.9500 . ?
C173 C174 1.403(9) . ?
C173 H17E 0.9500 . ?
C174 H17F 0.9500 . ?
C175 C180 1.386(9) . ?
C175 C176 1.390(8) . ?
C176 C177 1.401(9) . ?
C176 H17G 0.9500 . ?
C177 C178 1.369(10) . ?
C177 H17H 0.9500 . ?
C178 C179 1.372(9) . ?
C178 H17I 0.9500 . ?
C179 C180 1.394(9) . ?
C179 H17J 0.9500 . ?
C180 H18D 0.9500 . ?
C181 C182 1.388(9) . ?
C181 C186 1.397(9) . ?
C182 C183 1.405(9) . ?
C182 H18E 0.9500 . ?
C183 C184 1.380(11) . ?
C183 H18F 0.9500 . ?
C184 C185 1.391(10) . ?
C184 H18G 0.9500 . ?
C185 C186 1.380(9) . ?
C185 H18H 0.9500 . ?
C186 H18I 0.9500 . ?

loop_
_geom_torsion_atom_site_label_1
_geom_torsion_atom_site_label_2
_geom_torsion_atom_site_label_3
_geom_torsion_atom_site_label_4
_geom_torsion
_geom_torsion_site_symmetry_1
_geom_torsion_site_symmetry_2
_geom_torsion_site_symmetry_3
_geom_torsion_site_symmetry_4
_geom_torsion_publ_flag
Se14 Ag1 Se11 P11 160.61(5) . . . . ?
Se12 Ag1 Se11 P11 22.97(5) . . . . ?
Se13 Ag1 Se11 P11 -72.13(6) . . . . ?
Se14 Ag1 Se12 P12 -97.58(6) . . . . ?
Se11 Ag1 Se12 P12 27.15(5) . . . . ?
Se13 Ag1 Se12 P12 150.20(5) . . . . ?
Se14 Ag1 Se13 P13 19.11(5) . . . . ?
Se11 Ag1 Se13 P13 -107.50(5) . . . . ?
Se12 Ag1 Se13 P13 149.17(5) . . . . ?
Se11 Ag1 Se14 P14 166.28(5) . . . . ?
Se12 Ag1 Se14 P14 -70.92(6) . . . . ?
Se13 Ag1 Se14 P14 31.28(5) . . . . ?
Ag1 Se11 P11 N11 -62.8(2) . . . . ?
Ag1 Se11 P11 C7 179.6(2) . . . . ?
Ag1 Se11 P11 C1 61.8(2) . . . . ?
Ag1 Se12 P12 N11 -69.3(2) . . . . ?
Ag1 Se12 P12 C19 171.9(2) . . . . ?
Ag1 Se12 P12 C13 51.2(2) . . . . ?
Ag1 Se13 P13 N12 -64.2(2) . . . . ?
Ag1 Se13 P13 C31 56.8(2) . . . . ?
Ag1 Se13 P13 C25 -179.6(2) . . . . ?
Ag1 Se14 P14 N12 -66.6(2) . . . . ?
Ag1 Se14 P14 C187 178.1(2) . . . . ?
Ag1 Se14 P14 C37 57.8(2) . . . . ?
C7 P11 N11 P12 155.3(4) . . . . ?
C1 P11 N11 P12 -91.4(4) . . . . ?
Se11 P11 N11 P12 36.8(5) . . . . ?
C19 P12 N11 P11 165.2(4) . . . . ?
C13 P12 N11 P11 -81.4(4) . . . . ?
Se12 P12 N11 P11 44.1(5) . . . . ?
C31 P13 N12 P14 -76.5(4) . . . . ?
C25 P13 N12 P14 168.4(4) . . . . ?
Se13 P13 N12 P14 47.8(4) . . . . ?
C187 P14 N12 P13 158.1(4) . . . . ?
C37 P14 N12 P13 -88.2(4) . . . . ?
Se14 P14 N12 P13 38.4(4) . . . . ?
N11 P11 C1 C2 133.3(5) . . . . ?
C7 P11 C1 C2 -114.2(5) . . . . ?
Se11 P11 C1 C2 4.0(6) . . . . ?
N11 P11 C1 C6 -46.5(5) . . . . ?
C7 P11 C1 C6 66.0(5) . . . . ?
Se11 P11 C1 C6 -175.9(4) . . . . ?
C6 C1 C2 C3 1.2(9) . . . . ?
P11 C1 C2 C3 -178.6(5) . . . . ?
C1 C2 C3 C4 -1.2(10) . . . . ?
C2 C3 C4 C5 0.3(11) . . . . ?
C3 C4 C5 C6 0.5(10) . . . . ?
C4 C5 C6 C1 -0.5(10) . . . . ?
C2 C1 C6 C5 -0.4(9) . . . . ?
P11 C1 C6 C5 179.5(5) . . . . ?
N11 P11 C7 C8 157.2(5) . . . . ?
C1 P11 C7 C8 43.8(6) . . . . ?
Se11 P11 C7 C8 -78.6(5) . . . . ?
N11 P11 C7 C12 -29.3(6) . . . . ?
C1 P11 C7 C12 -142.6(5) . . . . ?
Se11 P11 C7 C12 94.9(5) . . . . ?
C12 C7 C8 C9 0.5(10) . . . . ?
P11 C7 C8 C9 174.2(5) . . . . ?
C7 C8 C9 C10 -0.8(11) . . . . ?
C8 C9 C10 C11 0.4(11) . . . . ?
C9 C10 C11 C12 0.4(11) . . . . ?
C8 C7 C12 C11 0.3(10) . . . . ?
P11 C7 C12 C11 -173.1(5) . . . . ?
C10 C11 C12 C7 -0.8(10) . . . . ?
N11 P12 C13 C14 -28.9(6) . . . . ?
C19 P12 C13 C14 81.9(6) . . . . ?
Se12 P12 C13 C14 -156.8(4) . . . . ?
N11 P12 C13 C18 148.8(5) . . . . ?
C19 P12 C13 C18 -100.3(5) . . . . ?
Se12 P12 C13 C18 20.9(6) . . . . ?
C18 C13 C14 C15 -0.7(9) . . . . ?
P12 C13 C14 C15 177.1(5) . . . . ?
C13 C14 C15 C16 -1.1(10) . . . . ?
C14 C15 C16 C17 2.5(10) . . . . ?
C15 C16 C17 C18 -2.1(11) . . . . ?
C16 C17 C18 C13 0.2(10) . . . . ?
C14 C13 C18 C17 1.2(9) . . . . ?
P12 C13 C18 C17 -176.6(5) . . . . ?
N11 P12 C19 C24 -106.6(5) . . . . ?
C13 P12 C19 C24 143.3(5) . . . . ?
Se12 P12 C19 C24 19.6(5) . . . . ?
N11 P12 C19 C20 78.4(6) . . . . ?
C13 P12 C19 C20 -31.7(6) . . . . ?
Se12 P12 C19 C20 -155.3(5) . . . . ?
C24 C19 C20 C21 -1.4(10) . . . . ?
P12 C19 C20 C21 173.6(6) . . . . ?
C19 C20 C21 C22 0.6(11) . . . . ?
C20 C21 C22 C23 0.1(11) . . . . ?
C21 C22 C23 C24 0.1(11) . . . . ?
C20 C19 C24 C23 1.6(10) . . . . ?
P12 C19 C24 C23 -173.5(5) . . . . ?
C22 C23 C24 C19 -0.9(10) . . . . ?
N12 P13 C25 C30 -97.0(5) . . . . ?
C31 P13 C25 C30 152.4(5) . . . . ?
Se13 P13 C25 C30 28.6(5) . . . . ?
N12 P13 C25 C26 78.1(5) . . . . ?
C31 P13 C25 C26 -32.5(6) . . . . ?
Se13 P13 C25 C26 -156.4(4) . . . . ?
C30 C25 C26 C27 0.9(9) . . . . ?
P13 C25 C26 C27 -174.0(5) . . . . ?
C25 C26 C27 C28 0.9(10) . . . . ?
C26 C27 C28 C29 -1.3(10) . . . . ?
C27 C28 C29 C30 -0.1(10) . . . . ?
C26 C25 C30 C29 -2.2(10) . . . . ?
P13 C25 C30 C29 172.9(5) . . . . ?
C28 C29 C30 C25 1.8(10) . . . . ?
N12 P13 C31 C36 147.4(5) . . . . ?
C25 P13 C31 C36 -104.5(5) . . . . ?
Se13 P13 C31 C36 19.1(5) . . . . ?
N12 P13 C31 C32 -26.4(5) . . . . ?
C25 P13 C31 C32 81.6(5) . . . . ?
Se13 P13 C31 C32 -154.8(4) . . . . ?
C36 C31 C32 C33 0.4(9) . . . . ?
P13 C31 C32 C33 174.3(5) . . . . ?
C31 C32 C33 C34 -0.6(10) . . . . ?
C32 C33 C34 C35 1.2(10) . . . . ?
C33 C34 C35 C36 -1.6(11) . . . . ?
C34 C35 C36 C31 1.4(10) . . . . ?
C32 C31 C36 C35 -0.8(9) . . . . ?
P13 C31 C36 C35 -174.8(5) . . . . ?
N12 P14 C37 C38 157.4(5) . . . . ?
C187 P14 C37 C38 -92.5(5) . . . . ?
Se14 P14 C37 C38 29.2(5) . . . . ?
N12 P14 C37 C42 -22.2(6) . . . . ?
C187 P14 C37 C42 88.0(6) . . . . ?
Se14 P14 C37 C42 -150.3(5) . . . . ?
C42 C37 C38 C39 0.8(9) . . . . ?
P14 C37 C38 C39 -178.8(5) . . . . ?
C37 C38 C39 C40 -1.0(10) . . . . ?
C38 C39 C40 C41 0.4(10) . . . . ?
C39 C40 C41 C42 0.4(11) . . . . ?
C38 C37 C42 C41 0.0(10) . . . . ?
P14 C37 C42 C41 179.6(5) . . . . ?
C40 C41 C42 C37 -0.6(10) . . . . ?
N12 P14 C187 C188 103.1(5) . . . . ?
C37 P14 C187 C188 -10.8(6) . . . . ?
Se14 P14 C187 C188 -133.8(5) . . . . ?
N12 P14 C187 C192 -79.4(5) . . . . ?
C37 P14 C187 C192 166.7(5) . . . . ?
Se14 P14 C187 C192 43.7(6) . . . . ?
C192 C187 C188 C189 0.3(9) . . . . ?
P14 C187 C188 C189 177.8(5) . . . . ?
C187 C188 C189 C190 2.1(10) . . . . ?
C188 C189 C190 C191 -1.7(11) . . . . ?
C189 C190 C191 C192 -1.1(11) . . . . ?
C190 C191 C192 C187 3.5(11) . . . . ?
C188 C187 C192 C191 -3.1(10) . . . . ?
P14 C187 C192 C191 179.3(5) . . . . ?
Se24 Ag2 Se21 P22 -90.29(6) . . . . ?
Se22 Ag2 Se21 P22 30.80(6) . . . . ?
Se23 Ag2 Se21 P22 150.94(5) . . . . ?
Se24 Ag2 Se22 P21 149.34(5) . . . . ?
Se21 Ag2 Se22 P21 20.22(6) . . . . ?
Se23 Ag2 Se22 P21 -84.32(6) . . . . ?
Se24 Ag2 Se23 P23 18.24(5) . . . . ?
Se22 Ag2 Se23 P23 -107.18(5) . . . . ?
Se21 Ag2 Se23 P23 144.81(5) . . . . ?
Se22 Ag2 Se24 P24 162.53(5) . . . . ?
Se21 Ag2 Se24 P24 -79.36(5) . . . . ?
Se23 Ag2 Se24 P24 32.28(5) . . . . ?
Ag2 Se22 P21 N21 -64.2(2) . . . . ?
Ag2 Se22 P21 C49 179.2(2) . . . . ?
Ag2 Se22 P21 C43 64.3(2) . . . . ?
Ag2 Se21 P22 N21 -69.6(2) . . . . ?
Ag2 Se21 P22 C61 53.1(2) . . . . ?
Ag2 Se21 P22 C55 173.7(2) . . . . ?
Ag2 Se23 P23 N22 -61.3(2) . . . . ?
Ag2 Se23 P23 C67 -175.2(2) . . . . ?
Ag2 Se23 P23 C73 62.0(2) . . . . ?
Ag2 Se24 P24 N22 -69.0(2) . . . . ?
Ag2 Se24 P24 C85 55.2(2) . . . . ?
Ag2 Se24 P24 C79 175.1(2) . . . . ?
C49 P21 N21 P22 158.8(4) . . . . ?
C43 P21 N21 P22 -89.2(4) . . . . ?
Se22 P21 N21 P22 42.1(4) . . . . ?
C61 P22 N21 P21 -87.9(4) . . . . ?
C55 P22 N21 P21 158.2(4) . . . . ?
Se21 P22 N21 P21 39.2(5) . . . . ?
C67 P23 N22 P24 164.0(4) . . . . ?
C73 P23 N22 P24 -80.5(4) . . . . ?
Se23 P23 N22 P24 45.7(5) . . . . ?
C85 P24 N22 P23 -86.8(4) . . . . ?
C79 P24 N22 P23 161.7(4) . . . . ?
Se24 P24 N22 P23 40.8(5) . . . . ?
N21 P21 C43 C48 142.9(5) . . . . ?
C49 P21 C43 C48 -104.5(6) . . . . ?
Se22 P21 C43 C48 10.9(6) . . . . ?
N21 P21 C43 C44 -41.3(6) . . . . ?
C49 P21 C43 C44 71.3(6) . . . . ?
Se22 P21 C43 C44 -173.2(4) . . . . ?
C48 C43 C44 C45 0.9(10) . . . . ?
P21 C43 C44 C45 -175.0(5) . . . . ?
C43 C44 C45 C46 0.3(10) . . . . ?
C44 C45 C46 C47 -1.2(11) . . . . ?
C45 C46 C47 C48 1.0(11) . . . . ?
C46 C47 C48 C43 0.1(11) . . . . ?
C44 C43 C48 C47 -1.1(10) . . . . ?
P21 C43 C48 C47 174.7(6) . . . . ?
N21 P21 C49 C50 162.6(5) . . . . ?
C43 P21 C49 C50 47.6(6) . . . . ?
Se22 P21 C49 C50 -74.0(5) . . . . ?
N21 P21 C49 C54 -26.7(6) . . . . ?
C43 P21 C49 C54 -141.7(5) . . . . ?
Se22 P21 C49 C54 96.7(5) . . . . ?
C54 C49 C50 C51 -0.9(10) . . . . ?
P21 C49 C50 C51 170.0(5) . . . . ?
C49 C50 C51 C52 -0.5(10) . . . . ?
C50 C51 C52 C53 1.5(11) . . . . ?
C51 C52 C53 C54 -1.0(11) . . . . ?
C50 C49 C54 C53 1.3(9) . . . . ?
P21 C49 C54 C53 -169.2(5) . . . . ?
C52 C53 C54 C49 -0.3(10) . . . . ?
N21 P22 C55 C56 -89.3(5) . . . . ?
C61 P22 C55 C56 158.8(5) . . . . ?
Se21 P22 C55 C56 34.8(5) . . . . ?
N21 P22 C55 C60 93.8(6) . . . . ?
C61 P22 C55 C60 -18.1(6) . . . . ?
Se21 P22 C55 C60 -142.1(5) . . . . ?
C60 C55 C56 C57 -1.5(10) . . . . ?
P22 C55 C56 C57 -178.6(5) . . . . ?
C55 C56 C57 C58 1.4(10) . . . . ?
C56 C57 C58 C59 -0.6(10) . . . . ?
C57 C58 C59 C60 0.0(12) . . . . ?
C58 C59 C60 C55 -0.1(12) . . . . ?
C56 C55 C60 C59 0.9(11) . . . . ?
P22 C55 C60 C59 177.8(6) . . . . ?
N21 P22 C61 C62 151.7(5) . . . . ?
C55 P22 C61 C62 -97.2(5) . . . . ?
Se21 P22 C61 C62 23.4(6) . . . . ?
N21 P22 C61 C66 -30.3(6) . . . . ?
C55 P22 C61 C66 80.8(6) . . . . ?
Se21 P22 C61 C66 -158.6(4) . . . . ?
C66 C61 C62 C63 1.0(10) . . . . ?
P22 C61 C62 C63 179.0(5) . . . . ?
C61 C62 C63 C64 -0.4(11) . . . . ?
C62 C63 C64 C65 -0.2(11) . . . . ?
C63 C64 C65 C66 0.1(10) . . . . ?
C62 C61 C66 C65 -1.1(10) . . . . ?
P22 C61 C66 C65 -179.1(5) . . . . ?
C64 C65 C66 C61 0.5(10) . . . . ?
N22 P23 C67 C68 -28.3(6) . . . . ?
C73 P23 C67 C68 -142.0(6) . . . . ?
Se23 P23 C67 C68 93.4(6) . . . . ?
N22 P23 C67 C72 159.7(6) . . . . ?
C73 P23 C67 C72 46.0(6) . . . . ?
Se23 P23 C67 C72 -78.6(6) . . . . ?
C72 C67 C68 C69 0.9(10) . . . . ?
P23 C67 C68 C69 -171.3(5) . . . . ?
C67 C68 C69 C70 -0.2(11) . . . . ?
C68 C69 C70 C71 -0.8(12) . . . . ?
C69 C70 C71 C72 1.0(12) . . . . ?
C70 C71 C72 C67 -0.3(12) . . . . ?
C68 C67 C72 C71 -0.6(11) . . . . ?
P23 C67 C72 C71 171.6(6) . . . . ?
N22 P23 C73 C78 127.3(5) . . . . ?
C67 P23 C73 C78 -122.5(5) . . . . ?
Se23 P23 C73 C78 0.2(6) . . . . ?
N22 P23 C73 C74 -45.7(6) . . . . ?
C67 P23 C73 C74 64.5(6) . . . . ?
Se23 P23 C73 C74 -172.8(5) . . . . ?
C78 C73 C74 C75 -0.9(10) . . . . ?
P23 C73 C74 C75 172.3(6) . . . . ?
C73 C74 C75 C76 -0.4(11) . . . . ?
C74 C75 C76 C77 1.4(12) . . . . ?
C75 C76 C77 C78 -0.9(11) . . . . ?
C76 C77 C78 C73 -0.5(10) . . . . ?
C74 C73 C78 C77 1.4(10) . . . . ?
P23 C73 C78 C77 -171.5(5) . . . . ?
N22 P24 C79 C84 -101.3(5) . . . . ?
C85 P24 C79 C84 147.5(5) . . . . ?
Se24 P24 C79 C84 23.9(5) . . . . ?
N22 P24 C79 C80 74.7(5) . . . . ?
C85 P24 C79 C80 -36.5(6) . . . . ?
Se24 P24 C79 C80 -160.1(4) . . . . ?
C84 C79 C80 C81 0.6(9) . . . . ?
P24 C79 C80 C81 -175.3(5) . . . . ?
C79 C80 C81 C82 -0.2(10) . . . . ?
C80 C81 C82 C83 -0.4(10) . . . . ?
C81 C82 C83 C84 0.5(11) . . . . ?
C82 C83 C84 C79 -0.1(10) . . . . ?
C80 C79 C84 C83 -0.5(9) . . . . ?
P24 C79 C84 C83 175.4(5) . . . . ?
N22 P24 C85 C90 -12.7(6) . . . . ?
C79 P24 C85 C90 95.3(6) . . . . ?
Se24 P24 C85 C90 -142.6(5) . . . . ?
N22 P24 C85 C86 170.5(5) . . . . ?
C79 P24 C85 C86 -81.6(5) . . . . ?
Se24 P24 C85 C86 40.6(5) . . . . ?
C90 C85 C86 C87 -0.3(9) . . . . ?
P24 C85 C86 C87 176.7(5) . . . . ?
C85 C86 C87 C88 0.1(10) . . . . ?
C86 C87 C88 C89 1.7(10) . . . . ?
C87 C88 C89 C90 -3.3(11) . . . . ?
C88 C89 C90 C85 3.1(10) . . . . ?
C86 C85 C90 C89 -1.3(9) . . . . ?
P24 C85 C90 C89 -178.2(5) . . . . ?
Se33 Ag3 Se31 P31 -80.48(6) . . . . ?
Se34 Ag3 Se31 P31 163.38(5) . . . . ?
Se32 Ag3 Se31 P31 32.44(5) . . . . ?
Se33 Ag3 Se32 P32 156.37(5) . . . . ?
Se31 Ag3 Se32 P32 20.80(5) . . . . ?
Se34 Ag3 Se32 P32 -85.52(6) . . . . ?
Se31 Ag3 Se33 P33 -82.05(6) . . . . ?
Se34 Ag3 Se33 P33 28.17(5) . . . . ?
Se32 Ag3 Se33 P33 161.63(5) . . . . ?
Se33 Ag3 Se34 P34 21.94(5) . . . . ?
Se31 Ag3 Se34 P34 156.75(5) . . . . ?
Se32 Ag3 Se34 P34 -91.53(5) . . . . ?
Ag3 Se31 P31 N31 -73.0(2) . . . . ?
Ag3 Se31 P31 C91 50.3(2) . . . . ?
Ag3 Se31 P31 C97 167.2(2) . . . . ?
Ag3 Se32 P32 N31 -68.5(2) . . . . ?
Ag3 Se32 P32 C109 175.1(2) . . . . ?
Ag3 Se32 P32 C103 56.0(2) . . . . ?
Ag3 Se33 P33 N32 -64.1(2) . . . . ?
Ag3 Se33 P33 C115 59.4(2) . . . . ?
Ag3 Se33 P33 C121 178.1(2) . . . . ?
Ag3 Se34 P34 N32 -66.2(2) . . . . ?
Ag3 Se34 P34 C127 176.1(2) . . . . ?
Ag3 Se34 P34 C133 55.2(2) . . . . ?
C109 P32 N31 P31 169.2(4) . . . . ?
C103 P32 N31 P31 -77.6(4) . . . . ?
Se32 P32 N31 P31 49.4(4) . . . . ?
C91 P31 N31 P32 -85.6(4) . . . . ?
C97 P31 N31 P32 164.2(4) . . . . ?
Se31 P31 N31 P32 40.8(4) . . . . ?
C127 P34 N32 P33 169.9(4) . . . . ?
C133 P34 N32 P33 -77.3(4) . . . . ?
Se34 P34 N32 P33 47.7(4) . . . . ?
C115 P33 N32 P34 -89.6(4) . . . . ?
C121 P33 N32 P34 156.2(4) . . . . ?
Se33 P33 N32 P34 36.1(4) . . . . ?
N31 P31 C91 C92 -21.4(6) . . . . ?
C97 P31 C91 C92 89.1(6) . . . . ?
Se31 P31 C91 C92 -149.8(5) . . . . ?
N31 P31 C91 C96 164.0(5) . . . . ?
C97 P31 C91 C96 -85.5(5) . . . . ?
Se31 P31 C91 C96 35.6(5) . . . . ?
C96 C91 C92 C93 -1.0(10) . . . . ?
P31 C91 C92 C93 -175.6(5) . . . . ?
C91 C92 C93 C94 -0.2(11) . . . . ?
C92 C93 C94 C95 1.1(11) . . . . ?
C93 C94 C95 C96 -0.8(11) . . . . ?
C94 C95 C96 C91 -0.5(11) . . . . ?
C92 C91 C96 C95 1.4(10) . . . . ?
P31 C91 C96 C95 176.3(5) . . . . ?
N31 P31 C97 C102 -138.8(5) . . . . ?
C91 P31 C97 C102 109.4(6) . . . . ?
Se31 P31 C97 C102 -12.5(6) . . . . ?
N31 P31 C97 C98 46.9(6) . . . . ?
C91 P31 C97 C98 -64.9(6) . . . . ?
Se31 P31 C97 C98 173.2(4) . . . . ?
C102 C97 C98 C99 -0.5(10) . . . . ?
P31 C97 C98 C99 173.8(5) . . . . ?
C97 C98 C99 C100 -1.4(10) . . . . ?
C98 C99 C100 C101 1.9(11) . . . . ?
C99 C100 C101 C102 -0.5(11) . . . . ?
C98 C97 C102 C101 1.8(10) . . . . ?
P31 C97 C102 C101 -172.5(6) . . . . ?
C100 C101 C102 C97 -1.3(11) . . . . ?
N31 P32 C103 C104 -42.1(5) . . . . ?
C109 P32 C103 C104 69.3(5) . . . . ?
Se32 P32 C103 C104 -169.8(4) . . . . ?
N31 P32 C103 C108 135.7(5) . . . . ?
C109 P32 C103 C108 -112.9(5) . . . . ?
Se32 P32 C103 C108 8.0(5) . . . . ?
C108 C103 C104 C105 -0.9(9) . . . . ?
P32 C103 C104 C105 177.0(5) . . . . ?
C103 C104 C105 C106 -0.7(10) . . . . ?
C104 C105 C106 C107 1.4(10) . . . . ?
C105 C106 C107 C108 -0.4(10) . . . . ?
C106 C107 C108 C103 -1.3(10) . . . . ?
C104 C103 C108 C107 1.9(9) . . . . ?
P32 C103 C108 C107 -176.0(5) . . . . ?
N31 P32 C109 C114 -35.5(6) . . . . ?
C103 P32 C109 C114 -149.9(5) . . . . ?
Se32 P32 C109 C114 87.3(5) . . . . ?
N31 P32 C109 C110 150.6(5) . . . . ?
C103 P32 C109 C110 36.2(6) . . . . ?
Se32 P32 C109 C110 -86.6(5) . . . . ?
C114 C109 C110 C111 0.0(10) . . . . ?
P32 C109 C110 C111 174.0(5) . . . . ?
C109 C110 C111 C112 0.6(10) . . . . ?
C110 C111 C112 C113 -0.9(10) . . . . ?
C111 C112 C113 C114 0.6(10) . . . . ?
C110 C109 C114 C113 -0.3(9) . . . . ?
P32 C109 C114 C113 -174.1(5) . . . . ?
C112 C113 C114 C109 0.0(10) . . . . ?
N32 P33 C115 C120 -23.0(6) . . . . ?
C121 P33 C115 C120 89.5(6) . . . . ?
Se33 P33 C115 C120 -150.8(5) . . . . ?
N32 P33 C115 C116 157.5(5) . . . . ?
C121 P33 C115 C116 -90.0(5) . . . . ?
Se33 P33 C115 C116 29.8(5) . . . . ?
C120 C115 C116 C117 1.4(10) . . . . ?
P33 C115 C116 C117 -179.2(5) . . . . ?
C115 C116 C117 C118 0.0(10) . . . . ?
C116 C117 C118 C119 -0.5(10) . . . . ?
C117 C118 C119 C120 -0.4(10) . . . . ?
C116 C115 C120 C119 -2.2(10) . . . . ?
P33 C115 C120 C119 178.4(5) . . . . ?
C118 C119 C120 C115 1.7(10) . . . . ?
N32 P33 C121 C122 88.9(6) . . . . ?
C115 P33 C121 C122 -25.4(6) . . . . ?
Se33 P33 C121 C122 -147.0(5) . . . . ?
N32 P33 C121 C126 -95.5(5) . . . . ?
C115 P33 C121 C126 150.2(5) . . . . ?
Se33 P33 C121 C126 28.6(5) . . . . ?
C126 C121 C122 C123 0.5(10) . . . . ?
P33 C121 C122 C123 176.1(5) . . . . ?
C121 C122 C123 C124 0.4(10) . . . . ?
C122 C123 C124 C125 -1.3(10) . . . . ?
C123 C124 C125 C126 1.3(11) . . . . ?
C124 C125 C126 C121 -0.3(11) . . . . ?
C122 C121 C126 C125 -0.6(10) . . . . ?
P33 C121 C126 C125 -176.4(6) . . . . ?
N32 P34 C127 C128 74.6(5) . . . . ?
C133 P34 C127 C128 -35.9(6) . . . . ?
Se34 P34 C127 C128 -159.0(5) . . . . ?
N32 P34 C127 C132 -104.4(5) . . . . ?
C133 P34 C127 C132 145.1(5) . . . . ?
Se34 P34 C127 C132 22.0(5) . . . . ?
C132 C127 C128 C129 2.9(9) . . . . ?
P34 C127 C128 C129 -176.0(5) . . . . ?
C127 C128 C129 C130 -0.6(10) . . . . ?
C128 C129 C130 C131 -1.3(10) . . . . ?
C129 C130 C131 C132 0.7(10) . . . . ?
C130 C131 C132 C127 1.6(10) . . . . ?
C128 C127 C132 C131 -3.4(9) . . . . ?
P34 C127 C132 C131 175.6(5) . . . . ?
N32 P34 C133 C134 -24.8(6) . . . . ?
C127 P34 C133 C134 84.1(6) . . . . ?
Se34 P34 C133 C134 -153.2(5) . . . . ?
N32 P34 C133 C138 155.2(5) . . . . ?
C127 P34 C133 C138 -95.8(5) . . . . ?
Se34 P34 C133 C138 26.8(5) . . . . ?
C138 C133 C134 C135 -1.2(10) . . . . ?
P34 C133 C134 C135 178.9(5) . . . . ?
C133 C134 C135 C136 1.1(10) . . . . ?
C134 C135 C136 C137 -0.2(11) . . . . ?
C135 C136 C137 C138 -0.7(11) . . . . ?
C134 C133 C138 C137 0.3(9) . . . . ?
P34 C133 C138 C137 -179.8(5) . . . . ?
C136 C137 C138 C133 0.7(10) . . . . ?
Se44 Ag4 Se41 P41 151.58(5) . . . . ?
Se42 Ag4 Se41 P41 18.43(5) . . . . ?
Se43 Ag4 Se41 P41 -88.03(5) . . . . ?
Se44 Ag4 Se42 P42 -91.73(5) . . . . ?
Se41 Ag4 Se42 P42 32.01(6) . . . . ?
Se43 Ag4 Se42 P42 149.96(5) . . . . ?
Se44 Ag4 Se43 P43 14.68(5) . . . . ?
Se41 Ag4 Se43 P43 -104.29(5) . . . . ?
Se42 Ag4 Se43 P43 143.10(5) . . . . ?
Se41 Ag4 Se44 P44 158.83(5) . . . . ?
Se42 Ag4 Se44 P44 -77.11(5) . . . . ?
Se43 Ag4 Se44 P44 35.34(5) . . . . ?
Ag4 Se41 P41 N41 -64.3(2) . . . . ?
Ag4 Se41 P41 C139 179.5(2) . . . . ?
Ag4 Se41 P41 C145 61.2(2) . . . . ?
Ag4 Se42 P42 N41 -66.3(2) . . . . ?
Ag4 Se42 P42 C157 176.7(2) . . . . ?
Ag4 Se42 P42 C151 57.6(2) . . . . ?
Ag4 Se43 P43 N42 -64.0(2) . . . . ?
Ag4 Se43 P43 C169 179.4(2) . . . . ?
Ag4 Se43 P43 C163 58.6(2) . . . . ?
Ag4 Se44 P44 N42 -64.7(2) . . . . ?
Ag4 Se44 P44 C181 176.3(2) . . . . ?
Ag4 Se44 P44 C175 57.5(2) . . . . ?
C157 P42 N41 P41 155.7(4) . . . . ?
C151 P42 N41 P41 -91.4(4) . . . . ?
Se42 P42 N41 P41 35.8(4) . . . . ?
C139 P41 N41 P42 166.9(4) . . . . ?
C145 P41 N41 P42 -81.4(4) . . . . ?
Se41 P41 N41 P42 47.8(4) . . . . ?
C169 P43 N42 P44 174.2(4) . . . . ?
C163 P43 N42 P44 -72.1(4) . . . . ?
Se43 P43 N42 P44 54.0(4) . . . . ?
C181 P44 N42 P43 151.5(4) . . . . ?
C175 P44 N42 P43 -94.0(4) . . . . ?
Se44 P44 N42 P43 30.3(4) . . . . ?
N41 P41 C139 C140 96.1(6) . . . . ?
C145 P41 C139 C140 -15.8(6) . . . . ?
Se41 P41 C139 C140 -138.8(5) . . . . ?
N41 P41 C139 C144 -81.9(5) . . . . ?
C145 P41 C139 C144 166.2(5) . . . . ?
Se41 P41 C139 C144 43.2(5) . . . . ?
C144 C139 C140 C141 -0.8(10) . . . . ?
P41 C139 C140 C141 -178.8(5) . . . . ?
C139 C140 C141 C142 1.1(11) . . . . ?
C140 C141 C142 C143 0.1(12) . . . . ?
C141 C142 C143 C144 -1.7(12) . . . . ?
C142 C143 C144 C139 2.0(11) . . . . ?
C140 C139 C144 C143 -0.7(10) . . . . ?
P41 C139 C144 C143 177.4(5) . . . . ?
N41 P41 C145 C146 161.2(5) . . . . ?
C139 P41 C145 C146 -89.5(5) . . . . ?
Se41 P41 C145 C146 30.1(6) . . . . ?
N41 P41 C145 C150 -22.8(6) . . . . ?
C139 P41 C145 C150 86.6(5) . . . . ?
Se41 P41 C145 C150 -153.9(5) . . . . ?
C150 C145 C146 C147 -0.7(10) . . . . ?
P41 C145 C146 C147 175.3(5) . . . . ?
C145 C146 C147 C148 0.6(11) . . . . ?
C146 C147 C148 C149 -0.3(12) . . . . ?
C147 C148 C149 C150 0.2(12) . . . . ?
C148 C149 C150 C145 -0.3(11) . . . . ?
C146 C145 C150 C149 0.6(10) . . . . ?
P41 C145 C150 C149 -175.4(5) . . . . ?
N41 P42 C151 C152 138.2(5) . . . . ?
C157 P42 C151 C152 -110.5(5) . . . . ?
Se42 P42 C151 C152 10.1(6) . . . . ?
N41 P42 C151 C156 -40.6(5) . . . . ?
C157 P42 C151 C156 70.8(5) . . . . ?
Se42 P42 C151 C156 -168.7(4) . . . . ?
C156 C151 C152 C153 1.5(9) . . . . ?
P42 C151 C152 C153 -177.2(5) . . . . ?
C151 C152 C153 C154 -1.7(10) . . . . ?
C152 C153 C154 C155 0.9(10) . . . . ?
C153 C154 C155 C156 0.1(10) . . . . ?
C154 C155 C156 C151 -0.3(10) . . . . ?
C152 C151 C156 C155 -0.5(9) . . . . ?
P42 C151 C156 C155 178.3(5) . . . . ?
N41 P42 C157 C162 174.4(5) . . . . ?
C151 P42 C157 C162 61.2(6) . . . . ?
Se42 P42 C157 C162 -62.0(5) . . . . ?
N41 P42 C157 C158 -9.5(6) . . . . ?
C151 P42 C157 C158 -122.7(5) . . . . ?
Se42 P42 C157 C158 114.1(5) . . . . ?
C162 C157 C158 C159 -0.8(9) . . . . ?
P42 C157 C158 C159 -176.8(5) . . . . ?
C157 C158 C159 C160 1.0(10) . . . . ?
C158 C159 C160 C161 -0.5(11) . . . . ?
C159 C160 C161 C162 -0.2(11) . . . . ?
C160 C161 C162 C157 0.4(11) . . . . ?
C158 C157 C162 C161 0.1(10) . . . . ?
P42 C157 C162 C161 176.3(5) . . . . ?
N42 P43 C163 C164 148.7(5) . . . . ?
C169 P43 C163 C164 -101.8(5) . . . . ?
Se43 P43 C163 C164 19.4(6) . . . . ?
N42 P43 C163 C168 -29.3(6) . . . . ?
C169 P43 C163 C168 80.1(5) . . . . ?
Se43 P43 C163 C168 -158.6(4) . . . . ?
C168 C163 C164 C165 0.0(9) . . . . ?
P43 C163 C164 C165 -178.0(5) . . . . ?
C163 C164 C165 C166 -1.1(10) . . . . ?
C164 C165 C166 C167 1.1(11) . . . . ?
C165 C166 C167 C168 -0.1(11) . . . . ?
C166 C167 C168 C163 -1.0(10) . . . . ?
C164 C163 C168 C167 1.0(10) . . . . ?
P43 C163 C168 C167 179.1(5) . . . . ?
N42 P43 C169 C174 -96.8(5) . . . . ?
C163 P43 C169 C174 151.9(5) . . . . ?
Se43 P43 C169 C174 28.8(5) . . . . ?
N42 P43 C169 C170 81.7(5) . . . . ?
C163 P43 C169 C170 -29.5(6) . . . . ?
Se43 P43 C169 C170 -152.6(5) . . . . ?
C174 C169 C170 C171 0.1(9) . . . . ?
P43 C169 C170 C171 -178.4(5) . . . . ?
C169 C170 C171 C172 0.9(10) . . . . ?
C170 C171 C172 C173 -0.9(11) . . . . ?
C171 C172 C173 C174 0.0(10) . . . . ?
C170 C169 C174 C173 -1.0(10) . . . . ?
P43 C169 C174 C173 177.6(5) . . . . ?
C172 C173 C174 C169 0.9(10) . . . . ?
N42 P44 C175 C180 -3.4(6) . . . . ?
C181 P44 C175 C180 109.9(6) . . . . ?
Se44 P44 C175 C180 -130.1(5) . . . . ?
N42 P44 C175 C176 173.7(5) . . . . ?
C181 P44 C175 C176 -73.0(5) . . . . ?
Se44 P44 C175 C176 47.0(5) . . . . ?
C180 C175 C176 C177 0.4(10) . . . . ?
P44 C175 C176 C177 -176.8(5) . . . . ?
C175 C176 C177 C178 0.9(10) . . . . ?
C176 C177 C178 C179 -1.1(10) . . . . ?
C177 C178 C179 C180 0.0(11) . . . . ?
C176 C175 C180 C179 -1.5(10) . . . . ?
P44 C175 C180 C179 175.6(5) . . . . ?
C178 C179 C180 C175 1.3(10) . . . . ?
N42 P44 C181 C182 71.7(6) . . . . ?
C175 P44 C181 C182 -42.6(6) . . . . ?
Se44 P44 C181 C182 -163.6(5) . . . . ?
N42 P44 C181 C186 -109.6(5) . . . . ?
C175 P44 C181 C186 136.1(5) . . . . ?
Se44 P44 C181 C186 15.1(5) . . . . ?
C186 C181 C182 C183 0.5(10) . . . . ?
P44 C181 C182 C183 179.2(5) . . . . ?
C181 C182 C183 C184 -0.4(11) . . . . ?
C182 C183 C184 C185 -0.1(11) . . . . ?
C183 C184 C185 C186 0.5(11) . . . . ?
C184 C185 C186 C181 -0.3(11) . . . . ?
C182 C181 C186 C185 -0.1(10) . . . . ?
P44 C181 C186 C185 -178.8(5) . . . . ?
